data_7020300
loop_
_publ_author_name
'Yao, Min-Xia'
'Zheng, Qi'
'Gao, Feng'
'Li, Yi-Zhi'
'Song, You'
'Zuo, Jing-Lin'

_publ_section_title
;
 Field-induced slow magnetic relaxation in chiral seven-coordinated
 mononuclear lanthanide complexes.
;
_journal_issue 44
_journal_name_full 'Dalton transactions (Cambridge, England : 2003)'
_journal_page_first 13682
_journal_page_last 13690
_journal_paper_doi 10.1039/c2dt31203d
_journal_volume 41
_journal_year 2012
_chemical_absolute_configuration unk
_chemical_formula_sum 'C90 H120 Co2 Dy2 N4 O25 P6'
_chemical_formula_weight 2286.58
_chemical_name_systematic
;
?
;
_space_group_IT_number 5
_symmetry_cell_setting monoclinic
_symmetry_space_group_name_Hall 'C 2y'
_symmetry_space_group_name_H-M 'C 1 2 1'
_atom_sites_solution_hydrogens geom
_atom_sites_solution_primary direct
_atom_sites_solution_secondary difmap
_audit_creation_method SHELXL-97
_cell_angle_alpha 90.00
_cell_angle_beta 125.963(3)
_cell_angle_gamma 90.00
_cell_formula_units_Z 4
_cell_length_a 39.9096(17)
_cell_length_b 12.4640(15)
_cell_length_c 25.8670(12)
_cell_measurement_temperature 291(2)
_cell_volume 10414.6(15)
_computing_cell_refinement 'Bruker SMART'
_computing_data_collection 'Bruker SMART'
_computing_data_reduction 'Bruker SAINT'
_computing_molecular_graphics 'Bruker SHELXTL'
_computing_publication_material 'Bruker SHELXTL'
_computing_structure_refinement 'SHELXL-97 (Sheldrick, 1997)'
_computing_structure_solution 'SHELXS-97 (Sheldrick, 1990)'
_diffrn_ambient_temperature 291(2)
_diffrn_measured_fraction_theta_full 0.994
_diffrn_measured_fraction_theta_max 0.994
_diffrn_radiation_monochromator graphite
_diffrn_radiation_source 'fine-focus sealed tube'
_diffrn_radiation_type MoK\a
_diffrn_radiation_wavelength 0.71073
_diffrn_reflns_av_R_equivalents 0.0336
_diffrn_reflns_av_sigmaI/netI 0.0688
_diffrn_reflns_limit_h_max 49
_diffrn_reflns_limit_h_min -38
_diffrn_reflns_limit_k_max 14
_diffrn_reflns_limit_k_min -15
_diffrn_reflns_limit_l_max 28
_diffrn_reflns_limit_l_min -31
_diffrn_reflns_number 29611
_diffrn_reflns_theta_full 26.00
_diffrn_reflns_theta_max 26.00
_diffrn_reflns_theta_min 0.97
_exptl_absorpt_coefficient_mu 1.893
_exptl_absorpt_correction_T_max 0.6809
_exptl_absorpt_correction_T_min 0.6193
_exptl_absorpt_correction_type multi-scan
_exptl_absorpt_process_details 'SADABS,2000; Bruker'
_exptl_crystal_colour yellow
_exptl_crystal_density_diffrn 1.458
_exptl_crystal_density_method 'not measured'
_exptl_crystal_description block
_exptl_crystal_F_000 4656
_exptl_crystal_size_max 0.28
_exptl_crystal_size_mid 0.24
_exptl_crystal_size_min 0.22
_refine_diff_density_max 1.161
_refine_diff_density_min -1.242
_refine_diff_density_rms 0.098
_refine_ls_abs_structure_details 'Flack H D (1983), Acta Cryst. A39, 876-881'
_refine_ls_abs_structure_Flack 0.028(9)
_refine_ls_extinction_method none
_refine_ls_goodness_of_fit_ref 1.079
_refine_ls_hydrogen_treatment constr
_refine_ls_matrix_type fullcycle
_refine_ls_number_parameters 1203
_refine_ls_number_reflns 17857
_refine_ls_number_restraints 1
_refine_ls_restrained_S_all 1.079
_refine_ls_R_factor_all 0.0668
_refine_ls_R_factor_gt 0.0519
_refine_ls_shift/su_max 0.000
_refine_ls_shift/su_mean 0.000
_refine_ls_structure_factor_coef Fsqd
_refine_ls_weighting_details 'calc w=1/[\s^2^(Fo^2^)+(0.066P)^2^+1.99P] where P=(Fo^2^+2Fc^2^)/3'
_refine_ls_weighting_scheme calc
_refine_ls_wR_factor_gt 0.1149
_refine_ls_wR_factor_ref 0.1219
_reflns_number_gt 14382
_reflns_number_total 17857
_reflns_threshold_expression >2sigma(I)
_cod_data_source_file c2dt31203d.txt
_cod_data_source_block 1
_cod_original_cell_volume 10414.6(14)
_cod_original_sg_symbol_H-M C2
_cod_database_code 7020300

loop_
_symmetry_equiv_pos_as_xyz
'x, y, z'
'-x, y, -z'
'x+1/2, y+1/2, z'
'-x+1/2, y+1/2, -z'

loop_
_atom_site_label
_atom_site_type_symbol
_atom_site_fract_x
_atom_site_fract_y
_atom_site_fract_z
_atom_site_U_iso_or_equiv
_atom_site_adp_type
_atom_site_occupancy
_atom_site_symmetry_multiplicity
_atom_site_calc_flag
_atom_site_refinement_flags
C1 C 0.6016(3) 0.7800(8) 0.9250(5) 0.059(2) Uani 1 1 d .
H1 H 0.6194 0.7257 0.9573 0.071 Uiso 1 1 calc R
C2 C 0.6123(3) 0.8904(8) 0.9332(4) 0.055(2) Uani 1 1 d .
H2 H 0.6368 0.9273 0.9689 0.066 Uiso 1 1 calc R
C3 C 0.5765(3) 0.9332(8) 0.8742(4) 0.056(2) Uani 1 1 d .
H3 H 0.5728 1.0086 0.8611 0.067 Uiso 1 1 calc R
C4 C 0.5479(3) 0.8542(8) 0.8406(5) 0.062(2) Uani 1 1 d .
H4 H 0.5206 0.8651 0.8003 0.074 Uiso 1 1 calc R
C5 C 0.5628(2) 0.7569(7) 0.8714(3) 0.045(2) Uani 1 1 d .
H5 H 0.5479 0.6886 0.8600 0.054 Uiso 1 1 calc R
C6 C 0.6499(3) 1.1197(7) 0.8289(6) 0.066(3) Uani 1 1 d .
H6A H 0.6429 1.1025 0.7870 0.079 Uiso 1 1 calc R
H6B H 0.6797 1.1285 0.8577 0.079 Uiso 1 1 calc R
C7 C 0.6302(3) 1.2227(7) 0.8247(4) 0.055(2) Uani 1 1 d .
H7A H 0.6032 1.2093 0.8146 0.083 Uiso 1 1 calc R
H7B H 0.6275 1.2662 0.7918 0.083 Uiso 1 1 calc R
H7C H 0.6469 1.2595 0.8648 0.083 Uiso 1 1 calc R
C8 C 0.5607(3) 0.9685(7) 0.6828(4) 0.059(2) Uani 1 1 d .
H8A H 0.5324 0.9431 0.6587 0.070 Uiso 1 1 calc R
H8B H 0.5775 0.9148 0.6807 0.070 Uiso 1 1 calc R
C9 C 0.5630(2) 1.0765(7) 0.6558(3) 0.0475(19) Uani 1 1 d .
H9A H 0.5751 1.1298 0.6888 0.071 Uiso 1 1 calc R
H9B H 0.5356 1.0985 0.6212 0.071 Uiso 1 1 calc R
H9C H 0.5797 1.0683 0.6405 0.071 Uiso 1 1 calc R
C10 C 0.5032(2) 0.7107(8) 0.6548(4) 0.062(2) Uani 1 1 d .
H10A H 0.5201 0.6639 0.6489 0.074 Uiso 1 1 calc R
H10B H 0.4911 0.7651 0.6217 0.074 Uiso 1 1 calc R
C11 C 0.4679(3) 0.6438(7) 0.6496(4) 0.053(2) Uani 1 1 d .
H11A H 0.4800 0.5861 0.6799 0.080 Uiso 1 1 calc R
H11B H 0.4498 0.6151 0.6072 0.080 Uiso 1 1 calc R
H11C H 0.4524 0.6895 0.6584 0.080 Uiso 1 1 calc R
C12 C 0.5869(3) 0.4876(7) 0.7749(4) 0.053(2) Uani 1 1 d .
H12A H 0.6065 0.5053 0.7654 0.064 Uiso 1 1 calc R
H12B H 0.6013 0.4498 0.8153 0.064 Uiso 1 1 calc R
C13 C 0.5515(2) 0.4225(6) 0.7221(4) 0.0490(19) Uani 1 1 d .
H13A H 0.5275 0.4338 0.7216 0.073 Uiso 1 1 calc R
H13B H 0.5588 0.3479 0.7291 0.073 Uiso 1 1 calc R
H13C H 0.5455 0.4443 0.6819 0.073 Uiso 1 1 calc R
C14 C 0.6793(2) 0.5187(7) 0.9163(4) 0.050(2) Uani 1 1 d .
H14A H 0.7084 0.5372 0.9414 0.060 Uiso 1 1 calc R
H14B H 0.6703 0.4966 0.8740 0.060 Uiso 1 1 calc R
C15 C 0.6711(2) 0.4297(6) 0.9494(4) 0.0466(18) Uani 1 1 d .
H15A H 0.6917 0.3748 0.9650 0.070 Uiso 1 1 calc R
H15B H 0.6442 0.3991 0.9193 0.070 Uiso 1 1 calc R
H15C H 0.6721 0.4600 0.9845 0.070 Uiso 1 1 calc R
C16 C 0.7147(3) 0.8660(6) 0.9728(4) 0.055(2) Uani 1 1 d .
H16A H 0.6957 0.9118 0.9366 0.066 Uiso 1 1 calc R
H16B H 0.7393 0.8562 0.9740 0.066 Uiso 1 1 calc R
C17 C 0.7267(2) 0.9205(6) 1.0342(3) 0.0458(18) Uani 1 1 d .
H17A H 0.7272 0.9968 1.0299 0.069 Uiso 1 1 calc R
H17C H 0.7536 0.8963 1.0692 0.069 Uiso 1 1 calc R
H17B H 0.7068 0.9026 1.0424 0.069 Uiso 1 1 calc R
C18 C 0.6358(2) 0.9075(6) 0.6372(4) 0.0482(19) Uani 1 1 d .
C19 C 0.6038(3) 0.9395(7) 0.5758(4) 0.054(2) Uani 1 1 d .
H19 H 0.5802 0.8972 0.5513 0.065 Uiso 1 1 calc R
C20 C 0.6070(3) 1.0346(7) 0.5510(4) 0.052(2) Uani 1 1 d .
H20 H 0.5856 1.0560 0.5099 0.062 Uiso 1 1 calc R
C21 C 0.6422(3) 1.0978(7) 0.5876(5) 0.066(3) Uani 1 1 d .
H21 H 0.6444 1.1615 0.5709 0.080 Uiso 1 1 calc R
C22 C 0.6743(3) 1.0659(7) 0.6490(4) 0.058(2) Uani 1 1 d .
H22 H 0.6979 1.1082 0.6735 0.070 Uiso 1 1 calc R
C23 C 0.6711(3) 0.9708(6) 0.6738(4) 0.054(2) Uani 1 1 d .
C24 C 0.7073(2) 0.9437(6) 0.7395(4) 0.0423(17) Uani 1 1 d .
H24 H 0.7308 0.9864 0.7578 0.051 Uiso 1 1 calc R
C25 C 0.7449(3) 0.8468(7) 0.8423(4) 0.050(2) Uani 1 1 d .
H25 H 0.7340 0.8348 0.8672 0.060 Uiso 1 1 calc R
C26 C 0.7737(2) 0.9464(6) 0.8689(4) 0.051(2) Uani 1 1 d .
C27 C 0.7641(3) 1.0169(7) 0.9013(4) 0.058(2) Uani 1 1 d .
H27 H 0.7422 1.0016 0.9037 0.069 Uiso 1 1 calc R
C28 C 0.7874(3) 1.1083(8) 0.9292(4) 0.056(2) Uani 1 1 d .
H28 H 0.7810 1.1585 0.9488 0.068 Uiso 1 1 calc R
C29 C 0.8187(3) 1.1207(8) 0.9265(4) 0.062(2) Uani 1 1 d .
H29 H 0.8329 1.1852 0.9430 0.074 Uiso 1 1 calc R
C30 C 0.8335(3) 1.0558(6) 0.9039(4) 0.0485(19) Uani 1 1 d .
H30 H 0.8583 1.0683 0.9091 0.058 Uiso 1 1 calc R
C31 C 0.8080(2) 0.9650(8) 0.8710(4) 0.056(2) Uani 1 1 d .
H31 H 0.8148 0.9179 0.8507 0.068 Uiso 1 1 calc R
C32 C 0.76595(19) 0.7463(6) 0.8427(3) 0.0415(16) Uani 1 1 d .
H32 H 0.7791 0.7570 0.8209 0.050 Uiso 1 1 calc R
C33 C 0.7970(2) 0.7064(6) 0.9110(3) 0.0425(16) Uani 1 1 d .
C34 C 0.7875(3) 0.6918(8) 0.9544(4) 0.055(2) Uani 1 1 d .
H34 H 0.7607 0.7035 0.9418 0.066 Uiso 1 1 calc R
C35 C 0.8182(2) 0.6597(7) 1.0166(4) 0.0469(18) Uani 1 1 d .
H35 H 0.8118 0.6500 1.0456 0.056 Uiso 1 1 calc R
C36 C 0.8583(3) 0.6423(6) 1.0354(4) 0.0457(18) Uani 1 1 d .
H36 H 0.8788 0.6209 1.0770 0.055 Uiso 1 1 calc R
C37 C 0.8678(3) 0.6569(8) 0.9920(4) 0.059(2) Uani 1 1 d .
H37 H 0.8946 0.6453 1.0046 0.071 Uiso 1 1 calc R
C38 C 0.8371(2) 0.6890(8) 0.9299(4) 0.055(2) Uani 1 1 d .
H38 H 0.8435 0.6988 0.9009 0.065 Uiso 1 1 calc R
C39 C 0.7389(3) 0.5640(7) 0.8183(5) 0.060(2) Uani 1 1 d .
H39 H 0.7665 0.5493 0.8507 0.072 Uiso 1 1 calc R
C40 C 0.7145(3) 0.4690(6) 0.7908(3) 0.0459(19) Uani 1 1 d .
C41 C 0.7341(3) 0.3699(7) 0.8115(4) 0.054(2) Uani 1 1 d .
H41 H 0.7621 0.3662 0.8454 0.065 Uiso 1 1 calc R
C42 C 0.7121(2) 0.2765(7) 0.7815(4) 0.051(2) Uani 1 1 d .
H42 H 0.7252 0.2102 0.7953 0.062 Uiso 1 1 calc R
C43 C 0.6704(2) 0.2821(7) 0.7308(4) 0.051(2) Uani 1 1 d .
H43 H 0.6556 0.2195 0.7107 0.062 Uiso 1 1 calc R
C44 C 0.6507(3) 0.3811(7) 0.7101(4) 0.062(3) Uani 1 1 d .
H44 H 0.6228 0.3848 0.6762 0.075 Uiso 1 1 calc R
C45 C 0.6728(2) 0.4745(7) 0.7401(4) 0.0453(18) Uani 1 1 d .
C46 C 0.9696(3) 0.5916(8) 0.6898(4) 0.054(2) Uani 1 1 d .
H46 H 0.9964 0.5834 0.7313 0.064 Uiso 1 1 calc R
C47 C 0.9542(2) 0.6837(7) 0.6509(4) 0.0465(19) Uani 1 1 d .
H47 H 0.9680 0.7536 0.6646 0.056 Uiso 1 1 calc R
C48 C 0.9127(3) 0.6666(8) 0.5905(4) 0.052(2) Uani 1 1 d .
H48 H 0.8949 0.7184 0.5565 0.062 Uiso 1 1 calc R
C49 C 0.9042(2) 0.5570(6) 0.5952(3) 0.0399(16) Uani 1 1 d .
H49 H 0.8787 0.5189 0.5629 0.048 Uiso 1 1 calc R
C50 C 0.9398(2) 0.5080(7) 0.6513(4) 0.0468(19) Uani 1 1 d .
H50 H 0.9422 0.4324 0.6635 0.056 Uiso 1 1 calc R
C51 C 0.8331(3) 0.9129(6) 0.5823(4) 0.051(2) Uani 1 1 d .
H51A H 0.8321 0.9396 0.6166 0.061 Uiso 1 1 calc R
H51B H 0.8065 0.8806 0.5504 0.061 Uiso 1 1 calc R
C52 C 0.8410(3) 1.0069(7) 0.5521(4) 0.054(2) Uani 1 1 d .
H52A H 0.8695 1.0283 0.5802 0.081 Uiso 1 1 calc R
H52B H 0.8236 1.0663 0.5456 0.081 Uiso 1 1 calc R
H52C H 0.8349 0.9848 0.5119 0.081 Uiso 1 1 calc R
C53 C 0.79812(19) 0.5810(6) 0.5466(3) 0.0387(16) Uani 1 1 d .
H53A H 0.7802 0.5944 0.5598 0.046 Uiso 1 1 calc R
H53B H 0.8163 0.5214 0.5713 0.046 Uiso 1 1 calc R
C54 C 0.7724(2) 0.5561(6) 0.4749(4) 0.0462(18) Uani 1 1 d .
H54A H 0.7651 0.6220 0.4513 0.069 Uiso 1 1 calc R
H54B H 0.7476 0.5187 0.4623 0.069 Uiso 1 1 calc R
H54C H 0.7883 0.5122 0.4662 0.069 Uiso 1 1 calc R
C55 C 0.8609(2) 0.3229(6) 0.6841(3) 0.0420(17) Uani 1 1 d .
H55A H 0.8311 0.3151 0.6549 0.050 Uiso 1 1 calc R
H55B H 0.8682 0.3365 0.7265 0.050 Uiso 1 1 calc R
C56 C 0.8819(2) 0.2197(7) 0.6846(3) 0.0489(19) Uani 1 1 d .
H56A H 0.8894 0.2271 0.6556 0.073 Uiso 1 1 calc R
H56B H 0.8632 0.1605 0.6715 0.073 Uiso 1 1 calc R
H56C H 0.9063 0.2069 0.7269 0.073 Uiso 1 1 calc R
C57 C 0.9519(3) 0.4561(6) 0.8393(4) 0.051(2) Uani 1 1 d .
H57A H 0.9318 0.4973 0.8408 0.061 Uiso 1 1 calc R
H57B H 0.9779 0.4947 0.8640 0.061 Uiso 1 1 calc R
C58 C 0.9578(3) 0.3487(8) 0.8712(4) 0.057(2) Uani 1 1 d .
H58A H 0.9313 0.3192 0.8560 0.086 Uiso 1 1 calc R
H58B H 0.9739 0.3585 0.9166 0.086 Uiso 1 1 calc R
H58C H 0.9720 0.3005 0.8612 0.086 Uiso 1 1 calc R
C59 C 0.9317(3) 0.9407(8) 0.7437(4) 0.055(2) Uani 1 1 d .
H59A H 0.9101 0.9230 0.7487 0.066 Uiso 1 1 calc R
H59B H 0.9195 0.9768 0.7031 0.066 Uiso 1 1 calc R
C60 C 0.9652(2) 1.0100(7) 0.7991(4) 0.0492(19) Uani 1 1 d .
H60A H 0.9762 0.9735 0.8387 0.074 Uiso 1 1 calc R
H60B H 0.9533 1.0772 0.7990 0.074 Uiso 1 1 calc R
H60C H 0.9869 1.0230 0.7944 0.074 Uiso 1 1 calc R
C61 C 1.0147(2) 0.7261(7) 0.8722(3) 0.0475(18) Uani 1 1 d .
H61A H 1.0252 0.6701 0.9043 0.057 Uiso 1 1 calc R
H61B H 0.9991 0.7758 0.8793 0.057 Uiso 1 1 calc R
C62 C 1.0515(3) 0.7861(8) 0.8818(5) 0.067(3) Uani 1 1 d .
H62A H 1.0713 0.7352 0.8869 0.101 Uiso 1 1 calc R
H62B H 1.0643 0.8304 0.9192 0.101 Uiso 1 1 calc R
H62C H 1.0420 0.8302 0.8451 0.101 Uiso 1 1 calc R
C63 C 0.8389(3) 0.9654(7) 0.7741(4) 0.0482(19) Uani 1 1 d .
C64 C 0.8604(3) 1.0601(6) 0.8027(4) 0.0479(19) Uani 1 1 d .
H64 H 0.8884 1.0577 0.8367 0.057 Uiso 1 1 calc R
C65 C 0.8403(2) 1.1583(6) 0.7805(3) 0.0408(17) Uani 1 1 d .
H65 H 0.8547 1.2216 0.7996 0.049 Uiso 1 1 calc R
C66 C 0.7985(2) 1.1618(7) 0.7297(4) 0.0453(17) Uani 1 1 d .
H66 H 0.7851 1.2275 0.7148 0.054 Uiso 1 1 calc R
C67 C 0.7770(3) 1.0672(7) 0.7011(4) 0.062(3) Uani 1 1 d .
H67 H 0.7490 1.0695 0.6671 0.075 Uiso 1 1 calc R
C68 C 0.7971(3) 0.9690(7) 0.7233(4) 0.052(2) Uani 1 1 d .
C69 C 0.7727(3) 0.8733(7) 0.6880(5) 0.062(3) Uani 1 1 d .
H69 H 0.7449 0.8830 0.6547 0.074 Uiso 1 1 calc R
C70 C 0.7573(3) 0.6867(7) 0.6537(4) 0.054(2) Uani 1 1 d .
H70 H 0.7715 0.6549 0.6367 0.065 Uiso 1 1 calc R
C71 C 0.7151(2) 0.7254(7) 0.5959(3) 0.050(2) Uani 1 1 d .
C72 C 0.7156(2) 0.7864(6) 0.5514(4) 0.049(2) Uani 1 1 d .
H72 H 0.7406 0.8004 0.5574 0.058 Uiso 1 1 calc R
C73 C 0.6789(2) 0.8264(7) 0.4979(4) 0.053(2) Uani 1 1 d .
H73 H 0.6792 0.8673 0.4682 0.064 Uiso 1 1 calc R
C74 C 0.6416(2) 0.8055(7) 0.4890(3) 0.052(2) Uani 1 1 d .
H74 H 0.6170 0.8323 0.4532 0.063 Uiso 1 1 calc R
C75 C 0.6411(2) 0.7445(8) 0.5335(4) 0.059(2) Uani 1 1 d .
H75 H 0.6161 0.7304 0.5275 0.071 Uiso 1 1 calc R
C76 C 0.6778(2) 0.7044(7) 0.5870(3) 0.0485(19) Uani 1 1 d .
H76 H 0.6775 0.6636 0.6168 0.058 Uiso 1 1 calc R
C77 C 0.7579(2) 0.6012(7) 0.6972(4) 0.0477(19) Uani 1 1 d .
H77 H 0.7416 0.6251 0.7122 0.057 Uiso 1 1 calc R
C78 C 0.7382(2) 0.4977(6) 0.6548(3) 0.0384(15) Uani 1 1 d .
C79 C 0.7012(3) 0.4579(8) 0.6408(4) 0.057(2) Uani 1 1 d .
H79 H 0.6879 0.4937 0.6556 0.068 Uiso 1 1 calc R
C80 C 0.6842(3) 0.3648(7) 0.6049(4) 0.050(2) Uani 1 1 d .
H80 H 0.6594 0.3382 0.5956 0.060 Uiso 1 1 calc R
C81 C 0.7041(3) 0.3114(8) 0.5829(4) 0.058(2) Uani 1 1 d .
H81 H 0.6927 0.2491 0.5589 0.070 Uiso 1 1 calc R
C82 C 0.7411(3) 0.3511(7) 0.5968(4) 0.052(2) Uani 1 1 d .
H82 H 0.7545 0.3154 0.5821 0.063 Uiso 1 1 calc R
C83 C 0.7582(2) 0.4443(7) 0.6328(3) 0.0409(17) Uani 1 1 d .
H83 H 0.7830 0.4709 0.6421 0.049 Uiso 1 1 calc R
C84 C 0.8079(2) 0.5049(7) 0.7869(4) 0.0443(18) Uani 1 1 d .
H84 H 0.7853 0.4599 0.7717 0.053 Uiso 1 1 calc R
C85 C 0.8466(2) 0.4758(6) 0.8482(4) 0.0391(16) Uani 1 1 d .
C86 C 0.8462(2) 0.3764(7) 0.8722(4) 0.049(2) Uani 1 1 d .
H86 H 0.8227 0.3335 0.8493 0.058 Uiso 1 1 calc R
C87 C 0.8809(2) 0.3411(7) 0.9304(3) 0.0397(16) Uani 1 1 d .
H87 H 0.8807 0.2746 0.9465 0.048 Uiso 1 1 calc R
C88 C 0.9161(2) 0.4053(6) 0.9647(4) 0.049(2) Uani 1 1 d .
H88 H 0.9393 0.3817 1.0037 0.058 Uiso 1 1 calc R
C89 C 0.9165(2) 0.5047(6) 0.9407(4) 0.053(2) Uani 1 1 d .
H89 H 0.9400 0.5476 0.9636 0.064 Uiso 1 1 calc R
C90 C 0.8817(3) 0.5399(7) 0.8824(3) 0.048(2) Uani 1 1 d .
Co1 Co 0.60235(3) 0.80984(14) 0.84799(5) 0.0444(3) Uani 1 1 d .
Co2 Co 0.91462(3) 0.62817(13) 0.67317(5) 0.0387(2) Uani 1 1 d .
Dy1 Dy 0.657706(11) 0.73662(11) 0.752300(17) 0.04316(10) Uani 1 1 d .
Dy2 Dy 0.855861(10) 0.70454(11) 0.763517(15) 0.03859(9) Uani 1 1 d .
N1 N 0.7084(2) 0.8687(6) 0.7715(4) 0.0526(18) Uani 1 1 d .
N2 N 0.7314(2) 0.6670(5) 0.8083(3) 0.0435(15) Uani 1 1 d .
N3 N 0.7860(2) 0.7840(6) 0.6991(3) 0.0455(16) Uani 1 1 d .
N4 N 0.8022(2) 0.5859(6) 0.7524(3) 0.0512(18) Uani 1 1 d .
O1 O 0.59314(14) 0.7064(6) 0.7293(3) 0.0515(13) Uani 1 1 d .
O2 O 0.63805(19) 1.0297(5) 0.8510(3) 0.0555(16) Uani 1 1 d .
O3 O 0.57608(17) 0.9889(5) 0.7467(3) 0.0499(14) Uani 1 1 d .
O4 O 0.64326(17) 0.8955(5) 0.7805(3) 0.0486(14) Uani 1 1 d .
O5 O 0.52725(15) 0.7586(5) 0.7139(3) 0.0494(14) Uani 1 1 d .
O6 O 0.56435(17) 0.5923(6) 0.7758(3) 0.0533(15) Uani 1 1 d .
O7 O 0.67866(17) 0.7067(6) 0.8568(2) 0.0551(14) Uani 1 1 d .
O8 O 0.65452(17) 0.6090(5) 0.9130(3) 0.0534(15) Uani 1 1 d .
O9 O 0.69614(16) 0.7666(5) 0.9647(3) 0.0497(14) Uani 1 1 d .
O10 O 0.6320(2) 0.8115(5) 0.6588(3) 0.0584(16) Uani 1 1 d .
O11 O 0.65209(17) 0.5712(5) 0.7173(3) 0.0459(13) Uani 1 1 d .
O12 O 0.83702(15) 0.7322(5) 0.6618(2) 0.0473(13) Uani 1 1 d .
O13 O 0.86524(17) 0.8328(5) 0.6070(3) 0.0471(13) Uani 1 1 d .
O14 O 0.82215(16) 0.6765(4) 0.5557(2) 0.0444(13) Uani 1 1 d .
O15 O 0.87108(18) 0.5453(4) 0.7356(3) 0.0445(13) Uani 1 1 d .
O16 O 0.87425(15) 0.4121(5) 0.6641(2) 0.0453(13) Uani 1 1 d .
O17 O 0.93823(19) 0.4518(5) 0.7740(3) 0.0508(15) Uani 1 1 d .
O18 O 0.92012(16) 0.7415(6) 0.7885(2) 0.0505(14) Uani 1 1 d .
O19 O 0.9546(2) 0.8435(5) 0.7482(3) 0.0550(15) Uani 1 1 d .
O20 O 0.98744(15) 0.6789(5) 0.8109(2) 0.0464(14) Uani 1 1 d .
O21 O 0.86001(18) 0.8741(5) 0.7970(3) 0.0529(15) Uani 1 1 d .
O22 O 0.88223(15) 0.6363(5) 0.8595(2) 0.0494(15) Uani 1 1 d .
P1 P 0.61711(7) 0.9312(2) 0.80322(10) 0.0448(5) Uani 1 1 d .
P2 P 0.57296(6) 0.7110(2) 0.76201(10) 0.0487(5) Uani 1 1 d .
P3 P 0.66001(6) 0.7242(2) 0.89150(9) 0.0443(5) Uani 1 1 d .
P4 P 0.85669(6) 0.71520(19) 0.62628(9) 0.0406(4) Uani 1 1 d .
P5 P 0.89773(6) 0.5099(2) 0.71678(10) 0.0411(5) Uani 1 1 d .
P6 P 0.94191(6) 0.7265(2) 0.75771(8) 0.0426(4) Uani 1 1 d .
O1W O 0.5000 0.1363(11) 0.0000 0.059(3) Uani 0.80 2 d SP
H1X H 0.5038 0.1598 0.0339 0.071 Uiso 0.40 1 d PR
H1Y H 0.4801 0.1703 -0.0320 0.071 Uiso 0.40 1 d PR
O2W O 0.5000 0.8837(12) 0.5000 0.076(4) Uani 0.80 2 d SP
H2X H 0.4882 0.9428 0.4822 0.091 Uiso 0.40 1 d PR
H2Y H 0.4870 0.8527 0.5126 0.091 Uiso 0.40 1 d PR
O3W O 0.9157(4) 0.8172(12) 0.9498(6) 0.053(4) Uani 0.40 1 d P
H3X H 0.9144 0.7706 0.9246 0.064 Uiso 0.40 1 d PR
H3Y H 0.9179 0.8794 0.9385 0.064 Uiso 0.40 1 d PR
O4W O 0.0306(5) 0.0402(13) 0.9986(9) 0.071(6) Uani 0.40 1 d P
H4X H 0.0054 0.0279 0.9684 0.085 Uiso 0.40 1 d PR
H4Y H 0.0461 0.0027 0.9931 0.085 Uiso 0.40 1 d PR
O5W O 0.9500(4) 0.9194(13) 0.5318(8) 0.062(4) Uani 0.40 1 d P
H5X H 0.9667 0.8669 0.5448 0.074 Uiso 0.40 1 d PR
H5Y H 0.9490 0.9517 0.5019 0.074 Uiso 0.40 1 d PR
O6W O 1.0000 0.1274(9) 0.5000 0.066(3) Uani 0.80 2 d SP
H6X H 1.0208 0.1449 0.5007 0.079 Uiso 0.40 1 d PR
H6Y H 0.9791 0.1639 0.4716 0.079 Uiso 0.40 1 d PR
O7W O 0.5000 0.2710(13) 0.5000 0.072(5) Uani 0.60 2 d SP
H7X H 0.4788 0.2647 0.5000 0.087 Uiso 0.30 1 d PR
H7Y H 0.4942 0.3107 0.4690 0.087 Uiso 0.30 1 d PR
O8W O 0.0886(7) 0.0602(19) 0.5933(9) 0.072(7) Uani 0.30 1 d P
H8X H 0.0784 0.1204 0.5930 0.087 Uiso 0.30 1 d PR
H8Y H 0.0697 0.0217 0.5627 0.087 Uiso 0.30 1 d PR

loop_
_atom_site_aniso_label
_atom_site_aniso_U_11
_atom_site_aniso_U_22
_atom_site_aniso_U_33
_atom_site_aniso_U_23
_atom_site_aniso_U_13
_atom_site_aniso_U_12
C1 0.071(6) 0.057(6) 0.061(5) -0.007(4) 0.045(6) -0.003(4)
C2 0.059(5) 0.065(6) 0.045(4) -0.007(4) 0.034(4) 0.017(4)
C3 0.051(5) 0.044(5) 0.045(5) 0.004(4) 0.014(4) 0.022(4)
C4 0.056(6) 0.053(6) 0.078(6) 0.011(5) 0.040(5) 0.017(4)
C5 0.045(4) 0.049(5) 0.035(4) 0.026(4) 0.020(4) 0.018(3)
C6 0.065(6) 0.029(4) 0.098(7) 0.007(5) 0.044(6) 0.004(4)
C7 0.054(4) 0.048(5) 0.039(4) -0.001(4) 0.013(4) 0.003(4)
C8 0.045(5) 0.048(5) 0.037(4) 0.001(4) -0.002(4) -0.004(4)
C9 0.020(3) 0.070(6) 0.023(3) -0.003(3) -0.004(3) 0.000(3)
C10 0.021(3) 0.065(6) 0.072(5) -0.007(5) 0.013(3) -0.006(4)
C11 0.051(5) 0.043(5) 0.063(5) 0.004(4) 0.033(4) -0.009(4)
C12 0.044(4) 0.045(5) 0.040(4) -0.013(4) 0.007(4) -0.004(3)
C13 0.041(4) 0.036(4) 0.042(4) -0.005(3) 0.009(3) 0.012(3)
C14 0.030(4) 0.037(4) 0.054(5) 0.011(4) 0.008(4) 0.010(3)
C15 0.044(4) 0.033(4) 0.047(4) 0.025(3) 0.018(4) 0.023(3)
C16 0.090(7) 0.031(4) 0.045(4) 0.007(3) 0.039(5) 0.010(4)
C17 0.036(4) 0.039(4) 0.030(3) 0.004(3) 0.001(3) -0.005(3)
C18 0.034(4) 0.040(4) 0.061(5) 0.004(4) 0.022(4) 0.009(3)
C19 0.055(5) 0.051(5) 0.052(5) -0.003(4) 0.028(4) 0.000(4)
C20 0.062(5) 0.037(4) 0.039(4) 0.006(3) 0.020(4) 0.016(4)
C21 0.096(8) 0.024(4) 0.063(5) -0.015(4) 0.037(6) 0.005(4)
C22 0.087(7) 0.036(4) 0.049(5) -0.026(4) 0.038(5) -0.018(4)
C23 0.058(5) 0.030(4) 0.062(5) -0.014(4) 0.028(5) -0.005(3)
C24 0.028(4) 0.045(4) 0.045(4) -0.017(3) 0.016(3) -0.019(3)
C25 0.045(4) 0.035(4) 0.056(5) -0.019(4) 0.022(4) -0.002(3)
C26 0.028(4) 0.027(4) 0.066(5) -0.007(4) 0.010(4) 0.007(3)
C27 0.072(6) 0.041(5) 0.051(5) -0.015(4) 0.031(5) -0.019(4)
C28 0.045(5) 0.061(6) 0.038(4) -0.025(4) 0.010(4) -0.026(4)
C29 0.058(6) 0.048(5) 0.048(5) -0.011(4) 0.013(4) -0.017(4)
C30 0.044(4) 0.037(4) 0.038(4) 0.020(3) 0.009(4) 0.005(3)
C31 0.034(4) 0.062(6) 0.047(4) -0.016(4) 0.009(4) -0.013(4)
C32 0.024(3) 0.046(4) 0.031(3) -0.014(3) 0.003(3) -0.013(3)
C33 0.049(4) 0.031(4) 0.039(3) -0.008(3) 0.021(3) 0.021(3)
C34 0.050(4) 0.059(5) 0.051(4) -0.003(4) 0.027(4) -0.009(4)
C35 0.040(4) 0.045(4) 0.048(4) -0.012(3) 0.022(4) -0.008(3)
C36 0.057(5) 0.033(4) 0.043(4) 0.000(3) 0.027(4) 0.011(3)
C37 0.068(6) 0.060(5) 0.057(5) 0.015(4) 0.040(5) 0.031(4)
C38 0.041(4) 0.070(6) 0.044(4) -0.015(4) 0.020(4) -0.012(4)
C39 0.039(4) 0.042(5) 0.072(6) -0.012(4) 0.018(4) 0.006(3)
C40 0.054(5) 0.035(4) 0.027(3) -0.009(3) 0.011(3) 0.014(3)
C41 0.044(4) 0.038(4) 0.045(4) -0.010(4) 0.006(4) 0.001(3)
C42 0.044(4) 0.038(4) 0.040(4) -0.013(3) 0.007(4) -0.002(3)
C43 0.041(4) 0.056(5) 0.041(4) -0.011(4) 0.015(4) 0.001(4)
C44 0.042(5) 0.050(5) 0.045(4) -0.001(4) -0.002(4) 0.010(4)
C45 0.035(4) 0.057(5) 0.060(5) -0.017(4) 0.036(4) -0.009(3)
C46 0.036(4) 0.051(5) 0.059(5) -0.001(4) 0.020(4) 0.002(4)
C47 0.033(4) 0.050(5) 0.042(4) -0.006(4) 0.013(3) -0.003(3)
C48 0.045(5) 0.049(5) 0.034(4) -0.013(3) 0.009(4) -0.008(4)
C49 0.039(4) 0.029(4) 0.034(3) -0.006(3) 0.011(3) 0.006(3)
C50 0.023(4) 0.045(5) 0.059(5) 0.001(4) 0.017(4) 0.009(3)
C51 0.058(5) 0.032(4) 0.046(4) 0.007(3) 0.022(4) 0.002(3)
C52 0.058(5) 0.034(4) 0.036(4) 0.004(3) 0.008(4) -0.012(3)
C53 0.017(3) 0.048(4) 0.035(4) 0.002(3) 0.005(3) -0.006(3)
C54 0.041(4) 0.038(4) 0.041(4) 0.003(3) 0.014(4) -0.001(3)
C55 0.030(4) 0.045(4) 0.018(3) 0.013(3) -0.004(3) 0.001(3)
C56 0.046(4) 0.054(5) 0.027(3) -0.006(3) 0.010(3) -0.004(4)
C57 0.048(5) 0.031(4) 0.044(4) 0.008(3) 0.011(4) 0.021(3)
C58 0.043(5) 0.063(6) 0.058(5) 0.040(5) 0.025(4) 0.021(4)
C59 0.034(4) 0.060(6) 0.035(4) 0.014(4) 0.000(4) 0.002(4)
C60 0.028(4) 0.049(5) 0.057(5) 0.007(4) 0.018(4) 0.008(3)
C61 0.045(4) 0.046(5) 0.031(3) 0.006(3) 0.011(3) 0.012(3)
C62 0.050(5) 0.059(6) 0.065(6) -0.024(5) 0.018(5) -0.005(4)
C63 0.056(5) 0.047(5) 0.051(5) -0.003(4) 0.036(4) -0.004(4)
C64 0.054(5) 0.040(4) 0.064(5) -0.018(4) 0.043(4) -0.020(4)
C65 0.042(4) 0.044(4) 0.046(4) 0.008(3) 0.031(4) -0.012(3)
C66 0.048(4) 0.040(4) 0.051(4) -0.006(3) 0.031(4) -0.011(3)
C67 0.054(5) 0.036(5) 0.048(5) 0.002(4) 0.002(4) -0.004(4)
C68 0.041(4) 0.053(5) 0.037(4) -0.008(4) 0.009(4) 0.014(4)
C69 0.036(4) 0.050(5) 0.083(7) -0.011(5) 0.025(5) 0.010(4)
C70 0.042(4) 0.041(5) 0.037(4) 0.005(4) 0.000(3) 0.002(3)
C71 0.028(3) 0.054(5) 0.040(4) -0.005(4) 0.004(3) 0.015(3)
C72 0.027(4) 0.030(4) 0.044(4) 0.011(3) -0.004(3) 0.007(3)
C73 0.029(4) 0.054(5) 0.042(4) 0.006(4) 0.002(3) -0.009(3)
C74 0.035(4) 0.063(6) 0.022(3) -0.015(3) -0.004(3) 0.005(4)
C75 0.040(4) 0.069(6) 0.057(5) -0.025(5) 0.021(4) 0.001(4)
C76 0.040(4) 0.039(4) 0.029(3) 0.000(3) 0.000(3) -0.021(3)
C77 0.019(3) 0.047(5) 0.039(4) 0.012(4) -0.004(3) 0.008(3)
C78 0.029(3) 0.039(4) 0.034(3) 0.007(3) 0.011(3) 0.014(3)
C79 0.046(5) 0.056(6) 0.053(5) 0.000(4) 0.020(4) -0.008(4)
C80 0.039(4) 0.051(5) 0.035(4) -0.007(3) 0.008(3) -0.007(3)
C81 0.060(6) 0.054(5) 0.036(4) -0.018(4) 0.014(4) -0.013(4)
C82 0.040(4) 0.043(5) 0.057(5) 0.000(4) 0.019(4) 0.007(3)
C83 0.020(3) 0.054(5) 0.031(3) 0.000(3) 0.006(3) -0.011(3)
C84 0.037(4) 0.053(5) 0.038(4) 0.010(4) 0.019(3) 0.005(3)
C85 0.027(3) 0.039(4) 0.041(4) 0.007(3) 0.014(3) 0.004(3)
C86 0.026(4) 0.052(5) 0.038(4) 0.008(4) 0.003(3) -0.001(3)
C87 0.024(3) 0.050(4) 0.038(4) 0.005(3) 0.014(3) 0.009(3)
C88 0.038(4) 0.040(4) 0.045(4) -0.009(3) 0.012(4) 0.015(3)
C89 0.026(4) 0.035(4) 0.051(5) -0.009(4) -0.003(3) 0.005(3)
C90 0.041(4) 0.047(5) 0.025(3) -0.007(3) 0.002(3) -0.014(3)
Co1 0.0387(6) 0.0407(6) 0.0391(5) 0.0097(5) 0.0145(5) 0.0092(4)
Co2 0.0350(5) 0.0364(6) 0.0322(5) -0.0025(4) 0.0127(5) 0.0026(4)
Dy1 0.03574(19) 0.0470(2) 0.04268(18) -0.00056(15) 0.02077(17) -0.00101(14)
Dy2 0.03075(17) 0.03784(18) 0.03499(16) -0.00146(14) 0.01251(14) 0.00039(13)
N1 0.041(4) 0.036(4) 0.064(4) 0.007(3) 0.021(4) -0.007(3)
N2 0.039(3) 0.034(3) 0.039(3) -0.010(3) 0.013(3) -0.011(3)
N3 0.036(3) 0.043(4) 0.046(4) 0.002(3) 0.018(3) 0.010(3)
N4 0.031(4) 0.048(4) 0.047(4) 0.004(3) 0.008(3) -0.008(3)
O1 0.029(2) 0.058(4) 0.054(3) -0.018(3) 0.017(2) -0.011(3)
O2 0.044(3) 0.035(3) 0.087(5) 0.001(3) 0.038(4) -0.002(2)
O3 0.038(3) 0.052(4) 0.036(3) 0.005(3) 0.008(3) 0.015(3)
O4 0.032(3) 0.052(4) 0.047(3) 0.003(3) 0.015(3) 0.001(2)
O5 0.027(3) 0.040(3) 0.059(3) -0.014(3) 0.013(3) -0.011(2)
O6 0.035(3) 0.063(4) 0.055(3) -0.011(3) 0.023(3) -0.007(3)
O7 0.046(3) 0.069(4) 0.041(3) 0.011(3) 0.020(3) 0.011(3)
O8 0.036(3) 0.030(3) 0.052(3) 0.001(3) 0.002(3) 0.000(2)
O9 0.030(3) 0.042(3) 0.057(3) 0.000(3) 0.014(3) 0.002(2)
O10 0.055(4) 0.044(4) 0.053(3) 0.014(3) 0.019(3) 0.009(3)
O11 0.036(3) 0.038(3) 0.045(3) -0.007(2) 0.013(3) -0.004(2)
O12 0.038(3) 0.053(4) 0.037(2) 0.013(3) 0.014(2) 0.021(3)
O13 0.042(3) 0.045(3) 0.042(3) 0.006(3) 0.018(3) 0.001(2)
O14 0.040(3) 0.044(3) 0.028(2) 0.018(2) 0.008(2) 0.002(2)
O15 0.061(4) 0.018(3) 0.064(3) 0.012(2) 0.042(3) 0.012(2)
O16 0.022(3) 0.062(4) 0.033(3) -0.001(3) 0.006(2) -0.006(2)
O17 0.052(4) 0.039(3) 0.039(3) 0.015(2) 0.014(3) 0.019(3)
O18 0.043(3) 0.069(4) 0.031(2) -0.006(3) 0.017(2) 0.003(3)
O19 0.063(4) 0.054(4) 0.039(3) -0.008(3) 0.025(3) -0.017(3)
O20 0.033(3) 0.064(4) 0.034(2) -0.013(2) 0.015(2) 0.006(2)
O21 0.043(3) 0.039(3) 0.052(3) -0.008(3) 0.014(3) 0.005(2)
O22 0.024(3) 0.070(4) 0.032(3) -0.003(3) 0.004(2) -0.020(2)
P1 0.0456(12) 0.0416(12) 0.0336(10) 0.0040(9) 0.0157(10) 0.0058(9)
P2 0.0372(10) 0.0556(14) 0.0467(10) 0.0029(11) 0.0209(9) 0.0018(9)
P3 0.0386(10) 0.0425(13) 0.0398(9) 0.0123(9) 0.0163(9) 0.0088(8)
P4 0.0400(10) 0.0292(11) 0.0391(9) -0.0046(8) 0.0156(8) 0.0035(8)
P5 0.0296(10) 0.0362(11) 0.0381(10) 0.0036(8) 0.0091(9) 0.0069(7)
P6 0.0432(10) 0.0467(13) 0.0336(8) -0.0050(9) 0.0202(9) -0.0066(9)
O1W 0.038(5) 0.100(10) 0.024(4) 0.000 0.009(4) 0.000
O2W 0.051(7) 0.090(10) 0.033(5) 0.000 -0.006(5) 0.000
O3W 0.037(7) 0.048(9) 0.037(7) 0.013(6) 0.001(6) 0.008(6)
O4W 0.060(10) 0.072(11) 0.116(14) 0.069(10) 0.071(11) 0.036(8)
O5W 0.027(7) 0.065(10) 0.070(10) 0.028(8) 0.015(7) 0.004(6)
O6W 0.063(8) 0.048(7) 0.049(6) 0.000 0.012(6) 0.000
O7W 0.052(9) 0.051(9) 0.083(11) 0.000 0.022(8) 0.000
O8W 0.055(13) 0.061(14) 0.042(11) 0.029(10) -0.004(10) 0.009(10)

loop_
_atom_type_symbol
_atom_type_description
_atom_type_scat_dispersion_real
_atom_type_scat_dispersion_imag
_atom_type_scat_source
C C 0.0033 0.0016 'International Tables Vol C Tables 4.2.6.8 and 6.1.1.4'
H H 0.0000 0.0000 'International Tables Vol C Tables 4.2.6.8 and 6.1.1.4'
N N 0.0061 0.0033 'International Tables Vol C Tables 4.2.6.8 and 6.1.1.4'
O O 0.0106 0.0060 'International Tables Vol C Tables 4.2.6.8 and 6.1.1.4'
P P 0.1023 0.0942 'International Tables Vol C Tables 4.2.6.8 and 6.1.1.4'
Co Co 0.3494 0.9721 'International Tables Vol C Tables 4.2.6.8 and 6.1.1.4'
Dy Dy -0.1892 4.4098 'International Tables Vol C Tables 4.2.6.8 and 6.1.1.4'

loop_
_geom_angle_atom_site_label_1
_geom_angle_atom_site_label_2
_geom_angle_atom_site_label_3
_geom_angle
C5 C1 C2 114.5(9)
C5 C1 Co1 73.0(5)
C2 C1 Co1 78.1(6)
C5 C1 H1 122.6
C2 C1 H1 122.6
Co1 C1 H1 122.6
C1 C2 C3 100.2(9)
C1 C2 Co1 63.5(5)
C3 C2 Co1 68.4(5)
C1 C2 H2 129.9
C3 C2 H2 129.9
Co1 C2 H2 129.9
C4 C3 C2 110.1(9)
C4 C3 Co1 70.3(5)
C2 C3 Co1 73.3(5)
C4 C3 H3 124.9
C2 C3 H3 124.9
Co1 C3 H3 124.9
C3 C4 C5 110.7(9)
C3 C4 Co1 72.8(6)
C5 C4 Co1 69.6(5)
C3 C4 H4 124.7
C5 C4 H4 124.7
Co1 C4 H4 124.7
C1 C5 C4 104.3(9)
C1 C5 Co1 68.4(5)
C4 C5 Co1 72.4(5)
C1 C5 H5 127.7
C4 C5 H5 127.7
Co1 C5 H5 127.7
O2 C6 C7 114.5(8)
O2 C6 H6A 108.6
C7 C6 H6A 108.6
O2 C6 H6B 108.6
C7 C6 H6B 108.6
H6A C6 H6B 107.6
C6 C7 H7A 109.5
C6 C7 H7B 109.5
H7A C7 H7B 109.5
C6 C7 H7C 109.5
H7A C7 H7C 109.5
H7B C7 H7C 109.5
O3 C8 C9 105.9(6)
O3 C8 H8A 110.6
C9 C8 H8A 110.6
O3 C8 H8B 110.6
C9 C8 H8B 110.6
H8A C8 H8B 108.7
C8 C9 H9A 109.5
C8 C9 H9B 109.5
H9A C9 H9B 109.5
C8 C9 H9C 109.5
H9A C9 H9C 109.5
H9B C9 H9C 109.5
O5 C10 C11 109.5(7)
O5 C10 H10A 109.8
C11 C10 H10A 109.8
O5 C10 H10B 109.8
C11 C10 H10B 109.8
H10A C10 H10B 108.2
C10 C11 H11A 109.5
C10 C11 H11B 109.5
H11A C11 H11B 109.5
C10 C11 H11C 109.5
H11A C11 H11C 109.5
H11B C11 H11C 109.5
C13 C12 O6 102.5(6)
C13 C12 H12A 111.3
O6 C12 H12A 111.3
C13 C12 H12B 111.3
O6 C12 H12B 111.3
H12A C12 H12B 109.2
C12 C13 H13A 109.5
C12 C13 H13B 109.5
H13A C13 H13B 109.5
C12 C13 H13C 109.5
H13A C13 H13C 109.5
H13B C13 H13C 109.5
O8 C14 C15 103.2(6)
O8 C14 H14A 111.1
C15 C14 H14A 111.1
O8 C14 H14B 111.1
C15 C14 H14B 111.1
H14A C14 H14B 109.1
C14 C15 H15A 109.5
C14 C15 H15B 109.5
H15A C15 H15B 109.5
C14 C15 H15C 109.5
H15A C15 H15C 109.5
H15B C15 H15C 109.5
O9 C16 C17 111.3(6)
O9 C16 H16A 109.4
C17 C16 H16A 109.4
O9 C16 H16B 109.4
C17 C16 H16B 109.4
H16A C16 H16B 108.0
C16 C17 H17A 109.5
C16 C17 H17C 109.5
H17A C17 H17C 109.5
C16 C17 H17B 109.5
H17A C17 H17B 109.5
H17C C17 H17B 109.5
O10 C18 C19 118.0(7)
O10 C18 C23 122.0(7)
C19 C18 C23 120.0(8)
C20 C19 C18 120.0(9)
C20 C19 H19 120.0
C18 C19 H19 120.0
C21 C20 C19 120.0(8)
C21 C20 H20 120.0
C19 C20 H20 120.0
C20 C21 C22 120.0(9)
C20 C21 H21 120.0
C22 C21 H21 120.0
C21 C22 C23 120.0(9)
C21 C22 H22 120.0
C23 C22 H22 120.0
C22 C23 C18 120.0(9)
C22 C23 C24 115.5(8)
C18 C23 C24 124.5(8)
N1 C24 C23 124.6(6)
N1 C24 H24 117.7
C23 C24 H24 117.7
C32 C25 C26 113.5(7)
C32 C25 N1 106.7(5)
C26 C25 N1 108.7(7)
C32 C25 H25 109.3
C26 C25 H25 109.3
N1 C25 H25 109.3
C31 C26 C27 119.3(8)
C31 C26 C25 128.4(8)
C27 C26 C25 111.8(8)
C28 C27 C26 119.3(9)
C28 C27 H27 120.3
C26 C27 H27 120.3
C29 C28 C27 116.4(9)
C29 C28 H28 121.8
C27 C28 H28 121.8
C28 C29 C30 130.0(9)
C28 C29 H29 115.0
C30 C29 H29 115.0
C29 C30 C31 113.7(9)
C29 C30 H30 123.2
C31 C30 H30 123.2
C26 C31 C30 120.7(9)
C26 C31 H31 119.6
C30 C31 H31 119.6
N2 C32 C25 103.3(5)
N2 C32 C33 108.2(6)
C25 C32 C33 110.5(6)
N2 C32 H32 111.5
C25 C32 H32 111.5
C33 C32 H32 111.5
C38 C33 C34 120.0(7)
C38 C33 C32 116.2(7)
C34 C33 C32 123.7(7)
C35 C34 C33 120.0(8)
C35 C34 H34 120.0
C33 C34 H34 120.0
C34 C35 C36 120.0(8)
C34 C35 H35 120.0
C36 C35 H35 120.0
C37 C36 C35 120.0(8)
C37 C36 H36 120.0
C35 C36 H36 120.0
C36 C37 C38 120.0(8)
C36 C37 H37 120.0
C38 C37 H37 120.0
C37 C38 C33 120.0(8)
C37 C38 H38 120.0
C33 C38 H38 120.0
N2 C39 C40 134.8(7)
N2 C39 H39 112.6
C40 C39 H39 112.6
C41 C40 C45 120.0(7)
C41 C40 C39 118.6(7)
C45 C40 C39 121.1(7)
C42 C41 C40 120.0(8)
C42 C41 H41 120.0
C40 C41 H41 120.0
C41 C42 C43 120.0(8)
C41 C42 H42 120.0
C43 C42 H42 120.0
C44 C43 C42 120.0(8)
C44 C43 H43 120.0
C42 C43 H43 120.0
C43 C44 C45 120.0(8)
C43 C44 H44 120.0
C45 C44 H44 120.0
O11 C45 C44 117.9(7)
O11 C45 C40 122.1(6)
C44 C45 C40 120.0(8)
C47 C46 C50 105.0(7)
C47 C46 Co2 72.6(5)
C50 C46 Co2 70.5(5)
C47 C46 H46 127.3
C50 C46 H46 127.3
Co2 C46 H46 127.3
C46 C47 C48 112.6(8)
C46 C47 Co2 67.4(5)
C48 C47 Co2 71.7(5)
C46 C47 H47 123.5
C48 C47 H47 123.5
Co2 C47 H47 123.5
C49 C48 C47 102.8(7)
C49 C48 Co2 64.8(5)
C47 C48 Co2 67.5(4)
C49 C48 H48 128.6
C47 C48 H48 128.6
Co2 C48 H48 128.6
C48 C49 C50 110.4(7)
C48 C49 Co2 75.2(5)
C50 C49 Co2 71.0(4)
C48 C49 H49 124.7
C50 C49 H49 124.7
Co2 C49 H49 124.7
C49 C50 C46 108.2(8)
C49 C50 Co2 67.5(4)
C46 C50 Co2 67.9(5)
C49 C50 H50 125.8
C46 C50 H50 125.8
Co2 C50 H50 125.8
O13 C51 C52 110.9(6)
O13 C51 H51A 109.5
C52 C51 H51A 109.5
O13 C51 H51B 109.5
C52 C51 H51B 109.5
H51A C51 H51B 108.0
C51 C52 H52A 109.5
C51 C52 H52B 109.5
H52A C52 H52B 109.5
C51 C52 H52C 109.5
H52A C52 H52C 109.5
H52B C52 H52C 109.5
O14 C53 C54 105.7(6)
O14 C53 H53A 110.6
C54 C53 H53A 110.6
O14 C53 H53B 110.6
C54 C53 H53B 110.6
H53A C53 H53B 108.7
C53 C54 H54A 109.5
C53 C54 H54B 109.5
H54A C54 H54B 109.5
C53 C54 H54C 109.5
H54A C54 H54C 109.5
H54B C54 H54C 109.5
O16 C55 C56 109.4(7)
O16 C55 H55A 109.8
C56 C55 H55A 109.8
O16 C55 H55B 109.8
C56 C55 H55B 109.8
H55A C55 H55B 108.2
C55 C56 H56A 109.5
C55 C56 H56B 109.5
H56A C56 H56B 109.5
C55 C56 H56C 109.5
H56A C56 H56C 109.5
H56B C56 H56C 109.5
O17 C57 C58 115.9(7)
O17 C57 H57A 108.3
C58 C57 H57A 108.3
O17 C57 H57B 108.3
C58 C57 H57B 108.3
H57A C57 H57B 107.4
C57 C58 H58A 109.5
C57 C58 H58B 109.5
H58A C58 H58B 109.5
C57 C58 H58C 109.5
H58A C58 H58C 109.5
H58B C58 H58C 109.5
O19 C59 C60 103.4(6)
O19 C59 H59A 111.1
C60 C59 H59A 111.1
O19 C59 H59B 111.1
C60 C59 H59B 111.1
H59A C59 H59B 109.0
C59 C60 H60A 109.5
C59 C60 H60B 109.5
H60A C60 H60B 109.5
C59 C60 H60C 109.5
H60A C60 H60C 109.5
H60B C60 H60C 109.5
O20 C61 C62 114.4(7)
O20 C61 H61A 108.6
C62 C61 H61A 108.6
O20 C61 H61B 108.6
C62 C61 H61B 108.6
H61A C61 H61B 107.6
C61 C62 H62A 109.5
C61 C62 H62B 109.5
H62A C62 H62B 109.5
C61 C62 H62C 109.5
H62A C62 H62C 109.5
H62B C62 H62C 109.5
O21 C63 C68 122.8(8)
O21 C63 C64 117.2(8)
C68 C63 C64 120.0(8)
C65 C64 C63 120.0(8)
C65 C64 H64 120.0
C63 C64 H64 120.0
C66 C65 C64 120.0(7)
C66 C65 H65 120.0
C64 C65 H65 120.0
C65 C66 C67 120.0(8)
C65 C66 H66 120.0
C67 C66 H66 120.0
C68 C67 C66 120.0(8)
C68 C67 H67 120.0
C66 C67 H67 120.0
C67 C68 C63 120.0(8)
C67 C68 C69 116.5(7)
C63 C68 C69 123.4(8)
N3 C69 C68 124.6(9)
N3 C69 H69 117.7
C68 C69 H69 117.7
C71 C70 C77 117.8(7)
C71 C70 N3 112.3(7)
C77 C70 N3 106.8(6)
C71 C70 H70 106.4
C77 C70 H70 106.4
N3 C70 H70 106.4
C72 C71 C76 120.0(6)
C72 C71 C70 116.0(7)
C76 C71 C70 124.0(8)
C71 C72 C73 120.0(8)
C71 C72 H72 120.0
C73 C72 H72 120.0
C74 C73 C72 120.0(8)
C74 C73 H73 120.0
C72 C73 H73 120.0
C73 C74 C75 120.0(7)
C73 C74 H74 120.0
C75 C74 H74 120.0
C76 C75 C74 120.0(8)
C76 C75 H75 120.0
C74 C75 H75 120.0
C75 C76 C71 120.0(8)
C75 C76 H76 120.0
C71 C76 H76 120.0
N4 C77 C70 106.7(6)
N4 C77 C78 112.8(6)
C70 C77 C78 105.7(6)
N4 C77 H77 110.5
C70 C77 H77 110.5
C78 C77 H77 110.5
C79 C78 C83 120.0(8)
C79 C78 C77 119.5(7)
C83 C78 C77 120.5(7)
C78 C79 C80 120.0(9)
C78 C79 H79 120.0
C80 C79 H79 120.0
C81 C80 C79 120.0(9)
C81 C80 H80 120.0
C79 C80 H80 120.0
C80 C81 C82 120.0(8)
C80 C81 H81 120.0
C82 C81 H81 120.0
C81 C82 C83 120.0(8)
C81 C82 H82 120.0
C83 C82 H82 120.0
C82 C83 C78 120.0(7)
C82 C83 H83 120.0
C78 C83 H83 120.0
N4 C84 C85 126.4(8)
N4 C84 H84 116.8
C85 C84 H84 116.8
C86 C85 C90 120.0(7)
C86 C85 C84 115.0(7)
C90 C85 C84 125.0(7)
C85 C86 C87 120.0(7)
C85 C86 H86 120.0
C87 C86 H86 120.0
C86 C87 C88 120.0(8)
C86 C87 H87 120.0
C88 C87 H87 120.0
C89 C88 C87 120.0(7)
C89 C88 H88 120.0
C87 C88 H88 120.0
C88 C89 C90 120.0(8)
C88 C89 H89 120.0
C90 C89 H89 120.0
O22 C90 C89 119.8(7)
O22 C90 C85 120.2(7)
C89 C90 C85 120.0(8)
C1 Co1 C5 38.6(3)
C1 Co1 C4 62.5(4)
C5 Co1 C4 37.9(3)
C1 Co1 P3 91.3(3)
C5 Co1 P3 116.47(19)
C4 Co1 P3 152.9(3)
C1 Co1 C3 62.8(4)
C5 Co1 C3 63.7(4)
C4 Co1 C3 36.9(4)
P3 Co1 C3 138.1(2)
C1 Co1 P2 125.7(3)
C5 Co1 P2 94.1(2)
C4 Co1 P2 98.4(3)
P3 Co1 P2 91.28(9)
C3 Co1 P2 130.4(2)
C1 Co1 P1 143.6(3)
C5 Co1 P1 148.4(2)
C4 Co1 P1 110.5(3)
P3 Co1 P1 94.71(9)
C3 Co1 P1 90.0(3)
P2 Co1 P1 90.09(9)
C1 Co1 C2 38.4(4)
C5 Co1 C2 65.5(4)
C4 Co1 C2 63.5(4)
P3 Co1 C2 101.0(2)
C3 Co1 C2 38.3(3)
P2 Co1 C2 159.2(3)
P1 Co1 C2 105.3(3)
C49 Co2 C46 71.0(3)
C49 Co2 C50 41.5(3)
C46 Co2 C50 41.6(3)
C49 Co2 C47 67.4(3)
C46 Co2 C47 39.9(3)
C50 Co2 C47 66.2(3)
C49 Co2 C48 40.0(3)
C46 Co2 C48 70.3(4)
C50 Co2 C48 68.1(4)
C47 Co2 C48 40.9(3)
C49 Co2 P6 161.7(2)
C46 Co2 P6 94.2(3)
C50 Co2 P6 130.8(2)
C47 Co2 P6 94.4(2)
C48 Co2 P6 125.7(2)
C49 Co2 P4 97.7(2)
C46 Co2 P4 153.9(3)
C50 Co2 P4 137.9(2)
C47 Co2 P4 114.2(2)
C48 Co2 P4 85.9(2)
P6 Co2 P4 91.17(8)
C49 Co2 P5 105.9(2)
C46 Co2 P5 111.2(3)
C50 Co2 P5 89.9(3)
C47 Co2 P5 151.1(2)
C48 Co2 P5 145.2(2)
P6 Co2 P5 89.15(9)
P4 Co2 P5 94.32(9)
O10 Dy1 O11 94.3(2)
O10 Dy1 O4 86.7(2)
O11 Dy1 O4 161.9(2)
O10 Dy1 O1 93.3(2)
O11 Dy1 O1 85.0(2)
O4 Dy1 O1 76.8(2)
O10 Dy1 O7 162.6(2)
O11 Dy1 O7 101.9(2)
O4 Dy1 O7 75.9(2)
O1 Dy1 O7 81.9(2)
O10 Dy1 N1 74.4(3)
O11 Dy1 N1 126.1(3)
O4 Dy1 N1 71.6(2)
O1 Dy1 N1 146.6(3)
O7 Dy1 N1 100.5(3)
O10 Dy1 N2 113.9(2)
O11 Dy1 N2 73.8(2)
O4 Dy1 N2 122.2(2)
O1 Dy1 N2 146.2(2)
O7 Dy1 N2 77.2(2)
N1 Dy1 N2 64.5(2)
O22 Dy2 O21 92.9(2)
O22 Dy2 O18 92.56(18)
O21 Dy2 O18 83.4(2)
O22 Dy2 O12 163.6(2)
O21 Dy2 O12 101.5(2)
O18 Dy2 O12 81.50(18)
O22 Dy2 O15 89.0(2)
O21 Dy2 O15 162.2(2)
O18 Dy2 O15 78.8(2)
O12 Dy2 O15 74.9(2)
O22 Dy2 N3 121.0(2)
O21 Dy2 N3 71.4(2)
O18 Dy2 N3 138.0(2)
O12 Dy2 N3 71.7(2)
O15 Dy2 N3 122.3(2)
O22 Dy2 N4 73.2(2)
O21 Dy2 N4 117.9(3)
O18 Dy2 N4 154.2(2)
O12 Dy2 N4 106.1(2)
O15 Dy2 N4 79.6(2)
N3 Dy2 N4 66.6(2)
C24 N1 C25 124.3(5)
C24 N1 Dy1 133.0(5)
C25 N1 Dy1 102.4(4)
C39 N2 C32 120.4(5)
C39 N2 Dy1 120.1(4)
C32 N2 Dy1 117.9(4)
C69 N3 C70 120.1(7)
C69 N3 Dy2 134.8(7)
C70 N3 Dy2 103.2(4)
C84 N4 C77 113.2(7)
C84 N4 Dy2 127.1(5)
C77 N4 Dy2 119.5(5)
P2 O1 Dy1 138.6(3)
C6 O2 P1 115.7(5)
C8 O3 P1 120.1(4)
P1 O4 Dy1 136.5(4)
C10 O5 P2 116.0(4)
C12 O6 P2 123.7(4)
P3 O7 Dy1 135.3(3)
C14 O8 P3 118.9(5)
C16 O9 P3 118.9(4)
C18 O10 Dy1 136.6(4)
C45 O11 Dy1 138.3(3)
P4 O12 Dy2 136.6(3)
C51 O13 P4 117.4(4)
C53 O14 P4 118.7(4)
P5 O15 Dy2 137.2(3)
C55 O16 P5 114.9(5)
C57 O17 P5 123.7(5)
P6 O18 Dy2 136.7(3)
C59 O19 P6 121.2(6)
C61 O20 P6 122.7(5)
C63 O21 Dy2 138.4(5)
C90 O22 Dy2 135.7(5)
O4 P1 O2 110.9(4)
O4 P1 O3 110.2(3)
O2 P1 O3 98.8(3)
O4 P1 Co1 117.3(3)
O2 P1 Co1 107.8(3)
O3 P1 Co1 110.3(3)
O1 P2 O5 109.0(3)
O1 P2 O6 110.6(4)
O5 P2 O6 102.7(3)
O1 P2 Co1 117.3(2)
O5 P2 Co1 105.5(2)
O6 P2 Co1 110.5(2)
O7 P3 O8 107.4(4)
O7 P3 O9 109.3(3)
O8 P3 O9 95.4(3)
O7 P3 Co1 121.2(2)
O8 P3 Co1 107.7(2)
O9 P3 Co1 112.6(2)
O12 P4 O14 109.1(3)
O12 P4 O13 109.2(3)
O14 P4 O13 96.7(3)
O12 P4 Co2 119.1(2)
O14 P4 Co2 114.4(2)
O13 P4 Co2 105.8(2)
O15 P5 O17 111.4(3)
O15 P5 O16 108.9(3)
O17 P5 O16 101.9(3)
O15 P5 Co2 118.0(2)
O17 P5 Co2 109.6(3)
O16 P5 Co2 105.7(2)
O18 P6 O19 107.6(4)
O18 P6 O20 107.9(3)
O19 P6 O20 99.5(3)
O18 P6 Co2 120.3(3)
O19 P6 Co2 112.0(2)
O20 P6 Co2 107.4(2)
H1X O1W H1Y 109.5
H2X O2W H2Y 109.5
H3X O3W H3Y 109.5
H4X O4W H4Y 109.5
H5X O5W H5Y 109.5
H6X O6W H6Y 109.5
H7X O7W H7Y 109.5
H8X O8W H8Y 109.5

loop_
_geom_bond_atom_site_label_1
_geom_bond_atom_site_label_2
_geom_bond_distance
C1 C5 1.373(13)
C1 C2 1.419(14)
C1 Co1 2.044(9)
C1 H1 0.9800
C2 C3 1.447(12)
C2 Co1 2.235(8)
C2 H2 0.9800
C3 C4 1.364(15)
C3 Co1 2.170(9)
C3 H3 0.9800
C4 C5 1.379(13)
C4 Co1 2.138(9)
C4 H4 0.9800
C5 Co1 2.103(8)
C5 H5 0.9800
C6 O2 1.459(9)
C6 C7 1.476(12)
C6 H6A 0.9700
C6 H6B 0.9700
C7 H7A 0.9600
C7 H7B 0.9600
C7 H7C 0.9600
C8 O3 1.409(8)
C8 C9 1.542(12)
C8 H8A 0.9700
C8 H8B 0.9700
C9 H9A 0.9600
C9 H9B 0.9600
C9 H9C 0.9600
C10 O5 1.374(9)
C10 C11 1.571(11)
C10 H10A 0.9700
C10 H10B 0.9700
C11 H11A 0.9600
C11 H11B 0.9600
C11 H11C 0.9600
C12 C13 1.501(11)
C12 O6 1.593(9)
C12 H12A 0.9700
C12 H12B 0.9700
C13 H13A 0.9600
C13 H13B 0.9600
C13 H13C 0.9600
C14 O8 1.466(8)
C14 C15 1.550(11)
C14 H14A 0.9700
C14 H14B 0.9700
C15 H15A 0.9600
C15 H15B 0.9600
C15 H15C 0.9600
C16 O9 1.396(9)
C16 C17 1.526(11)
C16 H16A 0.9700
C16 H16B 0.9700
C17 H17A 0.9600
C17 H17C 0.9600
C17 H17B 0.9600
C18 O10 1.365(8)
C18 C19 1.390(12)
C18 C23 1.390(12)
C19 C20 1.390(12)
C19 H19 0.9300
C20 C21 1.390(14)
C20 H20 0.9300
C21 C22 1.390(14)
C21 H21 0.9300
C22 C23 1.390(13)
C22 H22 0.9300
C23 C24 1.485(12)
C24 N1 1.232(8)
C24 H24 0.9300
C25 C32 1.505(11)
C25 C26 1.552(11)
C25 N1 1.554(9)
C25 H25 0.9800
C26 C31 1.356(12)
C26 C27 1.413(12)
C27 C28 1.377(11)
C27 H27 0.9300
C28 C29 1.301(13)
C28 H28 0.9300
C29 C30 1.324(13)
C29 H29 0.9300
C30 C31 1.423(12)
C30 H30 0.9300
C31 H31 0.9300
C32 N2 1.493(6)
C32 C33 1.527(10)
C32 H32 0.9800
C33 C38 1.390(11)
C33 C34 1.390(11)
C34 C35 1.390(12)
C34 H34 0.9300
C35 C36 1.390(11)
C35 H35 0.9300
C36 C37 1.390(11)
C36 H36 0.9300
C37 C38 1.390(12)
C37 H37 0.9300
C38 H38 0.9300
C39 N2 1.309(9)
C39 C40 1.430(12)
C39 H39 0.9300
C40 C41 1.390(11)
C40 C45 1.390(11)
C41 C42 1.390(11)
C41 H41 0.9300
C42 C43 1.390(11)
C42 H42 0.9300
C43 C44 1.390(12)
C43 H43 0.9300
C44 C45 1.390(12)
C44 H44 0.9300
C45 O11 1.382(9)
C46 C47 1.406(13)
C46 C50 1.448(13)
C46 Co2 2.023(9)
C46 H46 0.9800
C47 C48 1.482(11)
C47 Co2 2.091(8)
C47 H47 0.9800
C48 C49 1.430(12)
C48 Co2 2.149(9)
C48 H48 0.9800
C49 C50 1.441(11)
C49 Co2 2.011(7)
C49 H49 0.9800
C50 Co2 2.058(8)
C50 H50 0.9800
C51 O13 1.446(8)
C51 C52 1.540(8)
C51 H51A 0.9700
C51 H51B 0.9700
C52 H52A 0.9600
C52 H52B 0.9600
C52 H52C 0.9600
C53 O14 1.458(9)
C53 C54 1.535(10)
C53 H53A 0.9700
C53 H53B 0.9700
C54 H54A 0.9600
C54 H54B 0.9600
C54 H54C 0.9600
C55 O16 1.452(9)
C55 C56 1.531(11)
C55 H55A 0.9700
C55 H55B 0.9700
C56 H56A 0.9600
C56 H56B 0.9600
C56 H56C 0.9600
C57 O17 1.437(10)
C57 C58 1.516(11)
C57 H57A 0.9700
C57 H57B 0.9700
C58 H58A 0.9600
C58 H58B 0.9600
C58 H58C 0.9600
C59 O19 1.480(12)
C59 C60 1.528(12)
C59 H59A 0.9700
C59 H59B 0.9700
C60 H60A 0.9600
C60 H60B 0.9600
C60 H60C 0.9600
C61 O20 1.421(9)
C61 C62 1.534(13)
C61 H61A 0.9700
C61 H61B 0.9700
C62 H62A 0.9600
C62 H62B 0.9600
C62 H62C 0.9600
C63 O21 1.332(10)
C63 C68 1.390(12)
C63 C64 1.390(11)
C64 C65 1.390(12)
C64 H64 0.9300
C65 C66 1.390(11)
C65 H65 0.9300
C66 C67 1.390(11)
C66 H66 0.9300
C67 C68 1.390(12)
C67 H67 0.9300
C68 C69 1.470(13)
C69 N3 1.193(11)
C69 H69 0.9300
C70 C71 1.532(10)
C70 C77 1.541(12)
C70 N3 1.607(11)
C70 H70 0.9800
C71 C72 1.390(12)
C71 C76 1.390(11)
C72 C73 1.390(10)
C72 H72 0.9300
C73 C74 1.390(12)
C73 H73 0.9300
C74 C75 1.390(13)
C74 H74 0.9300
C75 C76 1.390(11)
C75 H75 0.9300
C76 H76 0.9300
C77 N4 1.494(9)
C77 C78 1.573(12)
C77 H77 0.9800
C78 C79 1.390(12)
C78 C83 1.390(11)
C79 C80 1.390(12)
C79 H79 0.9300
C80 C81 1.390(13)
C80 H80 0.9300
C81 C82 1.390(13)
C81 H81 0.9300
C82 C83 1.390(12)
C82 H82 0.9300
C83 H83 0.9300
C84 N4 1.277(11)
C84 C85 1.468(10)
C84 H84 0.9300
C85 C86 1.390(11)
C85 C90 1.390(11)
C86 C87 1.390(10)
C86 H86 0.9300
C87 C88 1.390(11)
C87 H87 0.9300
C88 C89 1.390(13)
C88 H88 0.9300
C89 C90 1.390(11)
C89 H89 0.9300
C90 O22 1.346(10)
Co1 P3 2.159(2)
Co1 P2 2.186(3)
Co1 P1 2.186(3)
Co2 P6 2.162(2)
Co2 P4 2.168(2)
Co2 P5 2.189(3)
Dy1 O10 2.206(6)
Dy1 O11 2.210(6)
Dy1 O4 2.298(6)
Dy1 O1 2.310(5)
Dy1 O7 2.343(5)
Dy1 N1 2.424(7)
Dy1 N2 2.547(7)
Dy2 O22 2.219(5)
Dy2 O21 2.252(6)
Dy2 O18 2.294(6)
Dy2 O12 2.299(5)
Dy2 O15 2.312(5)
Dy2 N3 2.464(6)
Dy2 N4 2.477(7)
O1 P2 1.472(6)
O2 P1 1.587(7)
O3 P1 1.589(6)
O4 P1 1.534(6)
O5 P2 1.601(6)
O6 P2 1.605(7)
O7 P3 1.480(6)
O8 P3 1.600(6)
O9 P3 1.655(6)
O12 P4 1.534(5)
O13 P4 1.647(6)
O14 P4 1.584(5)
O15 P5 1.473(6)
O16 P5 1.650(6)
O17 P5 1.587(5)
O18 P6 1.496(6)
O19 P6 1.609(7)
O20 P6 1.616(5)
O1W H1X 0.8499
O1W H1Y 0.8501
O2W H2X 0.8501
O2W H2Y 0.8500
O3W H3X 0.8500
O3W H3Y 0.8500
O4W H4X 0.8499
O4W H4Y 0.8500
O5W H5X 0.8500
O5W H5Y 0.8498
O6W H6X 0.8500
O6W H6Y 0.8501
O7W H7X 0.8501
O7W H7Y 0.8500
O8W H8X 0.8500
O8W H8Y 0.8500

loop_
_geom_torsion_atom_site_label_1
_geom_torsion_atom_site_label_2
_geom_torsion_atom_site_label_3
_geom_torsion_atom_site_label_4
_geom_torsion
C5 C1 C2 C3 -5.3(10)
Co1 C1 C2 C3 59.5(6)
C5 C1 C2 Co1 -64.9(7)
C1 C2 C3 C4 4.9(10)
Co1 C2 C3 C4 61.0(7)
C1 C2 C3 Co1 -56.0(5)
C2 C3 C4 C5 -3.2(12)
Co1 C3 C4 C5 59.6(7)
C2 C3 C4 Co1 -62.8(7)
C2 C1 C5 C4 3.7(10)
Co1 C1 C5 C4 -64.2(6)
C2 C1 C5 Co1 67.9(7)
C3 C4 C5 C1 -0.2(11)
Co1 C4 C5 C1 61.4(6)
C3 C4 C5 Co1 -61.5(7)
O10 C18 C19 C20 -177.6(7)
C23 C18 C19 C20 0.0(13)
C18 C19 C20 C21 0.0(13)
C19 C20 C21 C22 0.0(14)
C20 C21 C22 C23 0.0(14)
C21 C22 C23 C18 0.0(13)
C21 C22 C23 C24 179.3(8)
O10 C18 C23 C22 177.5(7)
C19 C18 C23 C22 0.0(13)
O10 C18 C23 C24 -1.7(13)
C19 C18 C23 C24 -179.2(8)
C22 C23 C24 N1 172.5(7)
C18 C23 C24 N1 -8.2(13)
C32 C25 C26 C31 25.2(13)
N1 C25 C26 C31 -93.4(10)
C32 C25 C26 C27 -146.4(8)
N1 C25 C26 C27 95.0(8)
C31 C26 C27 C28 6.0(14)
C25 C26 C27 C28 178.5(8)
C26 C27 C28 C29 -3.6(14)
C27 C28 C29 C30 -4.1(16)
C28 C29 C30 C31 8.3(14)
C27 C26 C31 C30 -1.6(13)
C25 C26 C31 C30 -172.7(8)
C29 C30 C31 C26 -4.9(12)
C26 C25 C32 N2 -173.4(6)
N1 C25 C32 N2 -53.7(7)
C26 C25 C32 C33 71.0(9)
N1 C25 C32 C33 -169.3(6)
N2 C32 C33 C38 121.0(7)
C25 C32 C33 C38 -126.6(8)
N2 C32 C33 C34 -61.8(9)
C25 C32 C33 C34 50.7(10)
C38 C33 C34 C35 0.0(13)
C32 C33 C34 C35 -177.1(8)
C33 C34 C35 C36 0.0(13)
C34 C35 C36 C37 0.0(13)
C35 C36 C37 C38 0.0(14)
C36 C37 C38 C33 0.0(14)
C34 C33 C38 C37 0.0(13)
C32 C33 C38 C37 177.4(8)
N2 C39 C40 C41 176.0(10)
N2 C39 C40 C45 2.3(16)
C45 C40 C41 C42 0.0(14)
C39 C40 C41 C42 -173.7(9)
C40 C41 C42 C43 0.0(14)
C41 C42 C43 C44 0.0(14)
C42 C43 C44 C45 0.0(15)
C43 C44 C45 O11 179.0(8)
C43 C44 C45 C40 0.0(14)
C41 C40 C45 O11 -179.0(7)
C39 C40 C45 O11 -5.4(12)
C41 C40 C45 C44 0.0(13)
C39 C40 C45 C44 173.6(9)
C50 C46 C47 C48 6.4(10)
Co2 C46 C47 C48 -57.2(6)
C50 C46 C47 Co2 63.5(6)
C46 C47 C48 C49 -0.6(10)
Co2 C47 C48 C49 -55.4(6)
C46 C47 C48 Co2 54.8(6)
C47 C48 C49 C50 -5.6(9)
Co2 C48 C49 C50 -62.8(6)
C47 C48 C49 Co2 57.2(5)
C48 C49 C50 C46 9.8(10)
Co2 C49 C50 C46 -55.6(6)
C48 C49 C50 Co2 65.4(6)
C47 C46 C50 C49 -9.6(10)
Co2 C46 C50 C49 55.3(6)
C47 C46 C50 Co2 -65.0(6)
O21 C63 C64 C65 179.1(7)
C68 C63 C64 C65 0.0(12)
C63 C64 C65 C66 0.0(11)
C64 C65 C66 C67 0.0(12)
C65 C66 C67 C68 0.0(14)
C66 C67 C68 C63 0.0(15)
C66 C67 C68 C69 -176.4(9)
O21 C63 C68 C67 -179.0(9)
C64 C63 C68 C67 0.0(13)
O21 C63 C68 C69 -2.8(14)
C64 C63 C68 C69 176.2(9)
C67 C68 C69 N3 176.2(11)
C63 C68 C69 N3 -0.1(17)
C77 C70 C71 C72 -168.2(8)
N3 C70 C71 C72 67.1(10)
C77 C70 C71 C76 12.9(13)
N3 C70 C71 C76 -111.8(9)
C76 C71 C72 C73 0.0(13)
C70 C71 C72 C73 -178.9(8)
C71 C72 C73 C74 0.0(13)
C72 C73 C74 C75 0.0(13)
C73 C74 C75 C76 0.0(13)
C74 C75 C76 C71 0.0(13)
C72 C71 C76 C75 0.0(13)
C70 C71 C76 C75 178.9(8)
C71 C70 C77 N4 -174.8(7)
N3 C70 C77 N4 -47.4(9)
C71 C70 C77 C78 64.9(9)
N3 C70 C77 C78 -167.7(6)
N4 C77 C78 C79 127.8(8)
C70 C77 C78 C79 -115.9(8)
N4 C77 C78 C83 -50.3(10)
C70 C77 C78 C83 65.9(8)
C83 C78 C79 C80 0.0(12)
C77 C78 C79 C80 -178.2(7)
C78 C79 C80 C81 0.0(13)
C79 C80 C81 C82 0.0(13)
C80 C81 C82 C83 0.0(13)
C81 C82 C83 C78 0.0(12)
C79 C78 C83 C82 0.0(11)
C77 C78 C83 C82 178.1(7)
N4 C84 C85 C86 -172.1(9)
N4 C84 C85 C90 9.0(14)
C90 C85 C86 C87 0.0(13)
C84 C85 C86 C87 -179.0(7)
C85 C86 C87 C88 0.0(12)
C86 C87 C88 C89 0.0(12)
C87 C88 C89 C90 0.0(13)
C88 C89 C90 O22 179.8(8)
C88 C89 C90 C85 0.0(14)
C86 C85 C90 O22 -179.8(8)
C84 C85 C90 O22 -0.9(13)
C86 C85 C90 C89 0.0(13)
C84 C85 C90 C89 178.9(8)
C2 C1 Co1 C5 -120.6(8)
C5 C1 Co1 C4 39.3(6)
C2 C1 Co1 C4 -81.2(6)
C5 C1 Co1 P3 -133.3(5)
C2 C1 Co1 P3 106.2(5)
C5 C1 Co1 C3 81.1(6)
C2 C1 Co1 C3 -39.5(6)
C5 C1 Co1 P2 -40.8(7)
C2 C1 Co1 P2 -161.3(4)
C5 C1 Co1 P1 127.0(5)
C2 C1 Co1 P1 6.4(9)
C5 C1 Co1 C2 120.6(8)
C4 C5 Co1 C1 113.8(9)
C1 C5 Co1 C4 -113.8(9)
C1 C5 Co1 P3 54.4(6)
C4 C5 Co1 P3 168.2(5)
C1 C5 Co1 C3 -78.6(6)
C4 C5 Co1 C3 35.2(6)
C1 C5 Co1 P2 147.9(5)
C4 C5 Co1 P2 -98.4(6)
C1 C5 Co1 P1 -115.3(5)
C4 C5 Co1 P1 -1.5(8)
C1 C5 Co1 C2 -36.0(6)
C4 C5 Co1 C2 77.8(6)
C3 C4 Co1 C1 80.5(7)
C5 C4 Co1 C1 -40.1(6)
C3 C4 Co1 C5 120.6(9)
C3 C4 Co1 P3 96.8(8)
C5 C4 Co1 P3 -23.7(10)
C5 C4 Co1 C3 -120.6(9)
C3 C4 Co1 P2 -153.5(5)
C5 C4 Co1 P2 85.9(6)
C3 C4 Co1 P1 -60.3(6)
C5 C4 Co1 P1 179.2(5)
C3 C4 Co1 C2 37.2(6)
C5 C4 Co1 C2 -83.4(6)
C4 C3 Co1 C1 -79.6(7)
C2 C3 Co1 C1 39.6(6)
C4 C3 Co1 C5 -36.2(6)
C2 C3 Co1 C5 83.1(6)
C2 C3 Co1 C4 119.2(9)
C4 C3 Co1 P3 -137.4(5)
C2 C3 Co1 P3 -18.1(8)
C4 C3 Co1 P2 35.4(7)
C2 C3 Co1 P2 154.6(5)
C4 C3 Co1 P1 125.5(6)
C2 C3 Co1 P1 -115.2(6)
C4 C3 Co1 C2 -119.2(9)
C3 C2 Co1 C1 -114.2(9)
C1 C2 Co1 C5 36.2(6)
C3 C2 Co1 C5 -78.0(6)
C1 C2 Co1 C4 78.4(6)
C3 C2 Co1 C4 -35.8(6)
C1 C2 Co1 P3 -78.0(6)
C3 C2 Co1 P3 167.8(6)
C1 C2 Co1 C3 114.2(9)
C1 C2 Co1 P2 47.2(10)
C3 C2 Co1 P2 -67.0(10)
C1 C2 Co1 P1 -176.1(5)
C3 C2 Co1 P1 69.7(6)
C48 C49 Co2 C46 -81.7(5)
C50 C49 Co2 C46 36.4(5)
C48 C49 Co2 C50 -118.1(7)
C48 C49 Co2 C47 -39.0(5)
C50 C49 Co2 C47 79.1(5)
C50 C49 Co2 C48 118.1(7)
C48 C49 Co2 P6 -44.5(9)
C50 C49 Co2 P6 73.7(9)
C48 C49 Co2 P4 74.1(5)
C50 C49 Co2 P4 -167.8(4)
C48 C49 Co2 P5 170.8(4)
C50 C49 Co2 P5 -71.0(5)
C47 C46 Co2 C49 77.2(5)
C50 C46 Co2 C49 -36.3(5)
C47 C46 Co2 C50 113.5(7)
C50 C46 Co2 C47 -113.5(7)
C47 C46 Co2 C48 34.6(5)
C50 C46 Co2 C48 -78.9(6)
C47 C46 Co2 P6 -91.9(5)
C50 C46 Co2 P6 154.6(5)
C47 C46 Co2 P4 9.5(9)
C50 C46 Co2 P4 -104.0(7)
C47 C46 Co2 P5 177.4(4)
C50 C46 Co2 P5 63.9(5)
C46 C50 Co2 C49 122.2(8)
C49 C50 Co2 C46 -122.2(8)
C49 C50 Co2 C47 -82.2(5)
C46 C50 Co2 C47 40.1(5)
C49 C50 Co2 C48 -37.7(5)
C46 C50 Co2 C48 84.6(6)
C49 C50 Co2 P6 -156.6(4)
C46 C50 Co2 P6 -34.3(7)
C49 C50 Co2 P4 18.2(7)
C46 C50 Co2 P4 140.4(4)
C49 C50 Co2 P5 114.6(5)
C46 C50 Co2 P5 -123.2(5)
C46 C47 Co2 C49 -87.0(6)
C48 C47 Co2 C49 38.2(5)
C48 C47 Co2 C46 125.2(8)
C46 C47 Co2 C50 -41.7(5)
C48 C47 Co2 C50 83.5(5)
C46 C47 Co2 C48 -125.2(8)
C46 C47 Co2 P6 91.3(5)
C48 C47 Co2 P6 -143.5(5)
C46 C47 Co2 P4 -175.4(4)
C48 C47 Co2 P4 -50.2(5)
C46 C47 Co2 P5 -5.0(8)
C48 C47 Co2 P5 120.2(5)
C47 C48 Co2 C49 -117.4(7)
C49 C48 Co2 C46 83.6(5)
C47 C48 Co2 C46 -33.9(5)
C49 C48 Co2 C50 39.0(5)
C47 C48 Co2 C50 -78.4(5)
C49 C48 Co2 C47 117.4(7)
C49 C48 Co2 P6 164.3(4)
C47 C48 Co2 P6 46.9(6)
C49 C48 Co2 P4 -107.2(4)
C47 C48 Co2 P4 135.4(5)
C49 C48 Co2 P5 -15.6(7)
C47 C48 Co2 P5 -133.0(4)
C23 C24 N1 C25 -174.4(7)
C23 C24 N1 Dy1 -2.4(10)
C32 C25 N1 C24 -110.3(7)
C26 C25 N1 C24 12.4(8)
C32 C25 N1 Dy1 75.7(6)
C26 C25 N1 Dy1 -161.5(5)
O10 Dy1 N1 C24 13.5(7)
O11 Dy1 N1 C24 97.4(7)
O4 Dy1 N1 C24 -78.2(7)
O1 Dy1 N1 C24 -58.2(10)
O7 Dy1 N1 C24 -149.4(7)
N2 Dy1 N1 C24 140.4(8)
O10 Dy1 N1 C25 -173.3(5)
O11 Dy1 N1 C25 -89.4(4)
O4 Dy1 N1 C25 95.0(4)
O1 Dy1 N1 C25 115.0(4)
O7 Dy1 N1 C25 23.8(4)
N2 Dy1 N1 C25 -46.4(3)
C40 C39 N2 C32 -174.2(10)
C40 C39 N2 Dy1 20.7(14)
C25 C32 N2 C39 -155.7(7)
C33 C32 N2 C39 -38.5(8)
C25 C32 N2 Dy1 9.7(6)
C33 C32 N2 Dy1 126.9(4)
O10 Dy1 N2 C39 -114.9(5)
O11 Dy1 N2 C39 -27.3(5)
O4 Dy1 N2 C39 143.3(5)
O1 Dy1 N2 C39 26.0(7)
O7 Dy1 N2 C39 79.3(5)
N1 Dy1 N2 C39 -172.3(5)
O10 Dy1 N2 C32 79.7(4)
O11 Dy1 N2 C32 167.2(4)
O4 Dy1 N2 C32 -22.1(5)
O1 Dy1 N2 C32 -139.4(3)
O7 Dy1 N2 C32 -86.2(4)
N1 Dy1 N2 C32 22.2(4)
C68 C69 N3 C70 -175.0(9)
C68 C69 N3 Dy2 -13.3(17)
C71 C70 N3 C69 4.4(12)
C77 C70 N3 C69 -126.2(10)
C71 C70 N3 Dy2 -162.4(6)
C77 C70 N3 Dy2 67.0(7)
O22 Dy2 N3 C69 100.9(10)
O21 Dy2 N3 C69 19.0(10)
O18 Dy2 N3 C69 -37.4(12)
O12 Dy2 N3 C69 -90.5(10)
O15 Dy2 N3 C69 -148.3(10)
N4 Dy2 N3 C69 152.1(11)
O22 Dy2 N3 C70 -95.3(5)
O21 Dy2 N3 C70 -177.2(5)
O18 Dy2 N3 C70 126.4(5)
O12 Dy2 N3 C70 73.3(5)
O15 Dy2 N3 C70 15.4(6)
N4 Dy2 N3 C70 -44.1(5)
C85 C84 N4 C77 -172.3(8)
C85 C84 N4 Dy2 12.7(13)
C70 C77 N4 C84 -169.3(8)
C78 C77 N4 C84 -53.7(10)
C70 C77 N4 Dy2 6.2(9)
C78 C77 N4 Dy2 121.8(6)
O22 Dy2 N4 C84 -26.4(8)
O21 Dy2 N4 C84 -110.6(8)
O18 Dy2 N4 C84 32.4(11)
O12 Dy2 N4 C84 136.5(7)
O15 Dy2 N4 C84 65.7(8)
N3 Dy2 N4 C84 -162.2(8)
O22 Dy2 N4 C77 158.8(7)
O21 Dy2 N4 C77 74.6(7)
O18 Dy2 N4 C77 -142.3(6)
O12 Dy2 N4 C77 -38.3(7)
O15 Dy2 N4 C77 -109.1(7)
N3 Dy2 N4 C77 23.0(6)
O10 Dy1 O1 P2 -140.8(6)
O11 Dy1 O1 P2 125.1(7)
O4 Dy1 O1 P2 -55.0(6)
O7 Dy1 O1 P2 22.3(6)
N1 Dy1 O1 P2 -74.5(8)
N2 Dy1 O1 P2 74.4(8)
C7 C6 O2 P1 120.9(7)
C9 C8 O3 P1 -116.5(5)
O10 Dy1 O4 P1 121.4(5)
O11 Dy1 O4 P1 27.7(10)
O1 Dy1 O4 P1 27.2(5)
O7 Dy1 O4 P1 -57.6(5)
N1 Dy1 O4 P1 -164.0(5)
N2 Dy1 O4 P1 -122.3(5)
C11 C10 O5 P2 109.2(6)
C13 C12 O6 P2 -118.4(6)
O10 Dy1 O7 P3 44.7(12)
O11 Dy1 O7 P3 -113.4(6)
O4 Dy1 O7 P3 48.1(6)
O1 Dy1 O7 P3 -30.3(6)
N1 Dy1 O7 P3 116.0(6)
N2 Dy1 O7 P3 176.5(7)
C15 C14 O8 P3 170.5(4)
C17 C16 O9 P3 147.6(5)
C19 C18 O10 Dy1 -156.7(5)
C23 C18 O10 Dy1 25.8(10)
O11 Dy1 O10 C18 -152.0(6)
O4 Dy1 O10 C18 46.1(6)
O1 Dy1 O10 C18 122.7(6)
O7 Dy1 O10 C18 49.4(12)
N1 Dy1 O10 C18 -25.7(6)
N2 Dy1 O10 C18 -77.8(6)
C44 C45 O11 Dy1 156.6(6)
C40 C45 O11 Dy1 -24.3(9)
O10 Dy1 O11 C45 147.3(6)
O4 Dy1 O11 C45 -120.2(7)
O1 Dy1 O11 C45 -119.7(6)
O7 Dy1 O11 C45 -39.1(6)
N1 Dy1 O11 C45 73.5(6)
N2 Dy1 O11 C45 33.6(5)
O22 Dy2 O12 P4 -37.8(11)
O21 Dy2 O12 P4 113.3(6)
O18 Dy2 O12 P4 31.9(5)
O15 Dy2 O12 P4 -48.7(5)
N3 Dy2 O12 P4 179.1(6)
N4 Dy2 O12 P4 -122.9(6)
C52 C51 O13 P4 -166.7(4)
C54 C53 O14 P4 -172.0(5)
O22 Dy2 O15 P5 -116.9(5)
O21 Dy2 O15 P5 -20.8(10)
O18 Dy2 O15 P5 -24.1(5)
O12 Dy2 O15 P5 60.0(5)
N3 Dy2 O15 P5 116.3(5)
N4 Dy2 O15 P5 169.9(6)
C56 C55 O16 P5 -120.3(5)
C58 C57 O17 P5 123.8(7)
O22 Dy2 O18 P6 133.7(6)
O21 Dy2 O18 P6 -133.7(6)
O12 Dy2 O18 P6 -31.0(6)
O15 Dy2 O18 P6 45.2(6)
N3 Dy2 O18 P6 -81.2(7)
N4 Dy2 O18 P6 78.6(7)
C60 C59 O19 P6 121.0(6)
C62 C61 O20 P6 -107.2(7)
C68 C63 O21 Dy2 22.5(13)
C64 C63 O21 Dy2 -156.5(6)
O22 Dy2 O21 C63 -145.6(9)
O18 Dy2 O21 C63 122.2(9)
O12 Dy2 O21 C63 42.3(9)
O15 Dy2 O21 C63 118.9(9)
N3 Dy2 O21 C63 -23.8(8)
N4 Dy2 O21 C63 -73.1(9)
C89 C90 O22 Dy2 144.6(7)
C85 C90 O22 Dy2 -35.6(13)
O21 Dy2 O22 C90 158.5(8)
O18 Dy2 O22 C90 -117.9(8)
O12 Dy2 O22 C90 -49.8(11)
O15 Dy2 O22 C90 -39.2(8)
N3 Dy2 O22 C90 88.6(8)
N4 Dy2 O22 C90 40.2(8)
Dy1 O4 P1 O2 147.0(4)
Dy1 O4 P1 O3 -104.6(5)
Dy1 O4 P1 Co1 22.6(5)
C6 O2 P1 O4 50.8(5)
C6 O2 P1 O3 -64.9(5)
C6 O2 P1 Co1 -179.6(4)
C8 O3 P1 O4 22.6(7)
C8 O3 P1 O2 138.8(5)
C8 O3 P1 Co1 -108.5(5)
C1 Co1 P1 O4 132.2(5)
C5 Co1 P1 O4 -155.7(4)
C4 Co1 P1 O4 -156.7(3)
P3 Co1 P1 O4 33.6(3)
C3 Co1 P1 O4 171.9(3)
P2 Co1 P1 O4 -57.7(3)
C2 Co1 P1 O4 136.3(3)
C1 Co1 P1 O2 6.3(5)
C5 Co1 P1 O2 78.4(4)
C4 Co1 P1 O2 77.4(3)
P3 Co1 P1 O2 -92.4(3)
C3 Co1 P1 O2 46.0(3)
P2 Co1 P1 O2 176.4(3)
C2 Co1 P1 O2 10.4(3)
C1 Co1 P1 O3 -100.6(5)
C5 Co1 P1 O3 -28.5(4)
C4 Co1 P1 O3 -29.5(3)
P3 Co1 P1 O3 160.8(3)
C3 Co1 P1 O3 -60.9(3)
P2 Co1 P1 O3 69.5(3)
C2 Co1 P1 O3 -96.5(3)
Dy1 O1 P2 O5 140.8(5)
Dy1 O1 P2 O6 -107.0(6)
Dy1 O1 P2 Co1 21.0(7)
C10 O5 P2 O1 50.9(5)
C10 O5 P2 O6 -66.4(5)
C10 O5 P2 Co1 177.7(5)
C12 O6 P2 O1 18.0(5)
C12 O6 P2 O5 134.2(4)
C12 O6 P2 Co1 -113.6(4)
C1 Co1 P2 O1 -147.9(4)
C5 Co1 P2 O1 -172.0(3)
C4 Co1 P2 O1 150.1(3)
P3 Co1 P2 O1 -55.3(3)
C3 Co1 P2 O1 129.5(4)
P1 Co1 P2 O1 39.4(3)
C2 Co1 P2 O1 178.0(7)
C1 Co1 P2 O5 90.5(4)
C5 Co1 P2 O5 66.4(2)
C4 Co1 P2 O5 28.5(3)
P3 Co1 P2 O5 -176.9(3)
C3 Co1 P2 O5 7.9(4)
P1 Co1 P2 O5 -82.2(3)
C2 Co1 P2 O5 56.4(7)
C1 Co1 P2 O6 -19.8(4)
C5 Co1 P2 O6 -43.9(2)
C4 Co1 P2 O6 -81.8(3)
P3 Co1 P2 O6 72.7(3)
C3 Co1 P2 O6 -102.4(4)
P1 Co1 P2 O6 167.5(2)
C2 Co1 P2 O6 -53.9(7)
Dy1 O7 P3 O8 116.7(6)
Dy1 O7 P3 O9 -140.9(5)
Dy1 O7 P3 Co1 -7.4(8)
C14 O8 P3 O7 20.4(5)
C14 O8 P3 O9 -91.8(4)
C14 O8 P3 Co1 152.4(4)
C16 O9 P3 O7 64.8(5)
C16 O9 P3 O8 175.4(5)
C16 O9 P3 Co1 -73.0(5)
C1 Co1 P3 O7 175.6(4)
C5 Co1 P3 O7 145.1(4)
C4 Co1 P3 O7 161.1(7)
C3 Co1 P3 O7 -135.6(4)
P2 Co1 P3 O7 49.9(4)
P1 Co1 P3 O7 -40.3(4)
C2 Co1 P3 O7 -147.0(4)
C1 Co1 P3 O8 51.6(3)
C5 Co1 P3 O8 21.1(3)
C4 Co1 P3 O8 37.1(7)
C3 Co1 P3 O8 100.3(4)
P2 Co1 P3 O8 -74.1(3)
P1 Co1 P3 O8 -164.3(3)
C2 Co1 P3 O8 89.0(3)
C1 Co1 P3 O9 -52.3(3)
C5 Co1 P3 O9 -82.8(3)
C4 Co1 P3 O9 -66.8(7)
C3 Co1 P3 O9 -3.5(4)
P2 Co1 P3 O9 -178.0(3)
P1 Co1 P3 O9 91.8(3)
C2 Co1 P3 O9 -14.9(3)
Dy2 O12 P4 O14 142.3(5)
Dy2 O12 P4 O13 -113.1(5)
Dy2 O12 P4 Co2 8.5(7)
C53 O14 P4 O12 -55.8(6)
C53 O14 P4 O13 -168.8(5)
C53 O14 P4 Co2 80.5(6)
C51 O13 P4 O12 -42.8(5)
C51 O13 P4 O14 70.1(4)
C51 O13 P4 Co2 -172.1(4)
C49 Co2 P4 O12 146.2(3)
C46 Co2 P4 O12 -151.9(6)
C50 Co2 P4 O12 134.1(4)
C47 Co2 P4 O12 -145.2(3)
C48 Co2 P4 O12 -175.5(3)
P6 Co2 P4 O12 -49.8(3)
P5 Co2 P4 O12 39.4(3)
C49 Co2 P4 O14 14.6(2)
C46 Co2 P4 O14 76.5(6)
C50 Co2 P4 O14 2.5(4)
C47 Co2 P4 O14 83.2(2)
C48 Co2 P4 O14 52.9(2)
P6 Co2 P4 O14 178.6(2)
P5 Co2 P4 O14 -92.2(2)
C49 Co2 P4 O13 -90.6(2)
C46 Co2 P4 O13 -28.7(6)
C50 Co2 P4 O13 -102.7(4)
C47 Co2 P4 O13 -22.0(2)
C48 Co2 P4 O13 -52.3(2)
P6 Co2 P4 O13 73.4(2)
P5 Co2 P4 O13 162.6(2)
Dy2 O15 P5 O17 103.0(5)
Dy2 O15 P5 O16 -145.4(5)
Dy2 O15 P5 Co2 -25.0(6)
C57 O17 P5 O15 -13.8(8)
C57 O17 P5 O16 -129.8(7)
C57 O17 P5 Co2 118.6(6)
C55 O16 P5 O15 -53.4(6)
C55 O16 P5 O17 64.4(6)
C55 O16 P5 Co2 179.0(4)
C49 Co2 P5 O15 -132.2(3)
C46 Co2 P5 O15 152.5(3)
C50 Co2 P5 O15 -170.9(3)
C47 Co2 P5 O15 155.9(4)
C48 Co2 P5 O15 -121.8(4)
P6 Co2 P5 O15 58.3(3)
P4 Co2 P5 O15 -32.8(3)
C49 Co2 P5 O17 98.9(3)
C46 Co2 P5 O17 23.6(3)
C50 Co2 P5 O17 60.1(3)
C47 Co2 P5 O17 27.0(4)
C48 Co2 P5 O17 109.3(4)
P6 Co2 P5 O17 -70.6(3)
P4 Co2 P5 O17 -161.7(3)
C49 Co2 P5 O16 -10.2(2)
C46 Co2 P5 O16 -85.5(3)
C50 Co2 P5 O16 -49.0(2)
C47 Co2 P5 O16 -82.1(4)
C48 Co2 P5 O16 0.2(4)
P6 Co2 P5 O16 -179.7(2)
P4 Co2 P5 O16 89.1(2)
Dy2 O18 P6 O19 119.3(6)
Dy2 O18 P6 O20 -134.2(5)
Dy2 O18 P6 Co2 -10.6(7)
C59 O19 P6 O18 -24.4(6)
C59 O19 P6 O20 -136.8(5)
C59 O19 P6 Co2 109.9(5)
C61 O20 P6 O18 -50.6(7)
C61 O20 P6 O19 61.5(7)
C61 O20 P6 Co2 178.3(5)
C49 Co2 P6 O18 171.0(7)
C46 Co2 P6 O18 -154.0(3)
C50 Co2 P6 O18 -132.0(3)
C47 Co2 P6 O18 165.9(3)
C48 Co2 P6 O18 137.3(3)
P4 Co2 P6 O18 51.5(3)
P5 Co2 P6 O18 -42.8(3)
C49 Co2 P6 O19 43.1(7)
C46 Co2 P6 O19 78.1(3)
C50 Co2 P6 O19 100.2(3)
C47 Co2 P6 O19 38.1(3)
C48 Co2 P6 O19 9.4(3)
P4 Co2 P6 O19 -76.3(3)
P5 Co2 P6 O19 -170.6(3)
C49 Co2 P6 O20 -65.2(7)
C46 Co2 P6 O20 -30.2(3)
C50 Co2 P6 O20 -8.2(3)
C47 Co2 P6 O20 -70.3(2)
C48 Co2 P6 O20 -98.9(3)
P4 Co2 P6 O20 175.3(3)
P5 Co2 P6 O20 81.0(3)
